data_4309278
loop_
_publ_author_name
'Nicole E. Chakov'
'M\`onica Soler'
'Wolfgang Wernsdorfer'
'Khalil A. Abboud'
'George Christou'

_publ_section_title
;
Single-Molecule Magnets: Structural Characterization, Magnetic
Properties, and 19F NMR Spectroscopy of a Mn12 Family Spanning Three
Oxidation Levels
;
_journal_name_full 'Inorganic Chemistry'
_journal_page_first 5304
_journal_page_last 5321
_journal_paper_doi 10.1021/ic050379w
_journal_volume 44
_journal_year 2005
_chemical_formula_sum 'C120.5 H30 Cl9 F80 Mn12 N O48.5'
_chemical_formula_weight 4765.78
_chemical_name_systematic
; 
 ? 
;
_space_group_IT_number 13
_symmetry_cell_setting monoclinic
_symmetry_space_group_name_Hall '-P 2yc'
_symmetry_space_group_name_H-M 'P 1 2/c 1'
_atom_sites_solution_hydrogens geom
_atom_sites_solution_primary direct
_atom_sites_solution_secondary difmap
_audit_creation_method SHELXL-97
_cell_angle_alpha 90.00
_cell_angle_beta 94.2090(2)
_cell_angle_gamma 90.00
_cell_formula_units_Z 4
_cell_length_a 33.6633(2)
_cell_length_b 17.3311(9)
_cell_length_c 27.2564(2)
_cell_measurement_reflns_used 220
_cell_measurement_temperature 193(2)
_cell_measurement_theta_max 28.0
_cell_measurement_theta_min 2.0
_cell_volume 15859.1(8)
_computing_cell_refinement 'Bruker SMART & SAINT (Bruker 1998)'
_computing_data_collection 'Bruker SMART (Bruker 1998)'
_computing_data_reduction 'Bruker SHELXTL (Bruker 2000)'
_computing_molecular_graphics 'Bruker SHELXTL'
_computing_publication_material 'Bruker SHELXTL'
_computing_structure_refinement 'Bruker SHELXTL'
_computing_structure_solution 'Bruker SHELXTL'
_diffrn_ambient_temperature 193(2)
_diffrn_measured_fraction_theta_full 0.994
_diffrn_measured_fraction_theta_max 0.994
_diffrn_measurement_device_type 'SMART CCD area detector'
_diffrn_measurement_method '\w scans'
_diffrn_radiation_monochromator graphite
_diffrn_radiation_source 'normal-focus sealed tube'
_diffrn_radiation_type MoK\a
_diffrn_radiation_wavelength 0.71073
_diffrn_reflns_av_R_equivalents 0.0929
_diffrn_reflns_av_sigmaI/netI 0.1131
_diffrn_reflns_limit_h_max 43
_diffrn_reflns_limit_h_min -43
_diffrn_reflns_limit_k_max 22
_diffrn_reflns_limit_k_min -22
_diffrn_reflns_limit_l_max 35
_diffrn_reflns_limit_l_min -35
_diffrn_reflns_number 138924
_diffrn_reflns_theta_full 27.50
_diffrn_reflns_theta_max 27.50
_diffrn_reflns_theta_min 1.66
_diffrn_standards_decay_% 0
_diffrn_standards_number 0
_exptl_absorpt_coefficient_mu 1.248
_exptl_absorpt_correction_T_max 0.9082
_exptl_absorpt_correction_T_min 0.7598
_exptl_absorpt_correction_type analytical
_exptl_absorpt_process_details 'based on measured indexed crystal faces, SHELXTL (Bruker 1998)'
_exptl_crystal_colour brown
_exptl_crystal_density_diffrn 1.996
_exptl_crystal_density_meas 0
_exptl_crystal_density_method 'not measured'
_exptl_crystal_description plates
_exptl_crystal_F_000 9284
_exptl_crystal_size_max 0.21
_exptl_crystal_size_mid 0.19
_exptl_crystal_size_min 0.08
_refine_diff_density_max 1.180
_refine_diff_density_min -0.942
_refine_diff_density_rms 0.097
_refine_ls_extinction_method none
_refine_ls_goodness_of_fit_ref 0.954
_refine_ls_hydrogen_treatment mixed
_refine_ls_matrix_type full
_refine_ls_number_parameters 2502
_refine_ls_number_reflns 36261
_refine_ls_number_restraints 57
_refine_ls_restrained_S_all 0.953
_refine_ls_R_factor_all 0.1307
_refine_ls_R_factor_gt 0.0534
_refine_ls_shift/su_max 0.003
_refine_ls_shift/su_mean 0.000
_refine_ls_structure_factor_coef Fsqd
_refine_ls_weighting_details 'calc w=1/[\s^2^(Fo^2^)+(0.0771P)^2^+0.0000P] where P=(Fo^2^+2Fc^2^)/3'
_refine_ls_weighting_scheme calc
_refine_ls_wR_factor_gt 0.1325
_refine_ls_wR_factor_ref 0.1599
_reflns_number_gt 18143
_reflns_number_total 36261
_reflns_threshold_expression I>2\s(I)
_cod_data_source_file ic050379wsi20050314_034555_2.cif
_cod_data_source_block nc06
_cod_depositor_comments
;
The following automatic conversions were performed:
'_symmetry_cell_setting' value 'Monoclinic' changed to 'monoclinic'
according to '/home/saulius/struct/CIF-dictionaries/cif_core.dic'
dictionary named 'cif_core.dic' version 2.4.1 from 2010-06-29.

Automatic conversion script
Id: cif_fix_enum 1527 2010-12-29 10:47:43Z saulius 
;
_cod_original_cell_volume 15859.1(2)
_cod_original_formula_sum 'C120.5 H30 Cl9 F80 Mn12 N O48.50'
_cod_database_code 4309278

loop_
_symmetry_equiv_pos_as_xyz
'x, y, z'
'-x, y, -z+1/2'
'-x, -y, -z'
'x, -y, z-1/2'

loop_
_atom_site_label
_atom_site_type_symbol
_atom_site_fract_x
_atom_site_fract_y
_atom_site_fract_z
_atom_site_U_iso_or_equiv
_atom_site_adp_type
_atom_site_occupancy
_atom_site_symmetry_multiplicity
_atom_site_calc_flag
_atom_site_refinement_flags
_atom_site_disorder_assembly
_atom_site_disorder_group
Mn1 Mn 0.27116(2) 0.65780(4) 0.62959(2) 0.02312(16) Uani 1 1 d . . .
Mn2 Mn 0.29592(2) 0.78254(4) 0.57247(3) 0.02460(16) Uani 1 1 d . . .
Mn3 Mn 0.21480(2) 0.78138(4) 0.59782(2) 0.02277(16) Uani 1 1 d . A .
Mn4 Mn 0.23814(2) 0.66587(4) 0.53251(2) 0.02291(16) Uani 1 1 d . A .
Mn5 Mn 0.32206(2) 0.53724(4) 0.66167(3) 0.02856(17) Uani 1 1 d . A .
Mn6 Mn 0.37082(2) 0.70427(4) 0.65252(3) 0.03034(18) Uani 1 1 d . A .
Mn7 Mn 0.35378(2) 0.88392(4) 0.60788(3) 0.02976(18) Uani 1 1 d . A .
Mn8 Mn 0.25812(2) 0.97004(4) 0.60628(3) 0.02885(17) Uani 1 1 d . A .
Mn9 Mn 0.16205(2) 0.89907(4) 0.57148(3) 0.02807(17) Uani 1 1 d . A .
Mn10 Mn 0.14321(2) 0.73903(4) 0.50607(3) 0.02703(17) Uani 1 1 d . A .
Mn11 Mn 0.18076(2) 0.56185(4) 0.49339(2) 0.02555(17) Uani 1 1 d . A .
Mn12 Mn 0.24783(2) 0.48125(4) 0.57854(3) 0.02815(17) Uani 1 1 d . A .
F1 F 0.28586(10) 0.58792(19) 0.82582(11) 0.0528(9) Uani 1 1 d . . .
F2 F 0.23922(12) 0.6045(2) 0.90029(11) 0.0702(11) Uani 1 1 d . . .
F3 F 0.15924(12) 0.6252(2) 0.88233(12) 0.0761(12) Uani 1 1 d . . .
F4 F 0.12675(11) 0.6259(2) 0.78874(13) 0.0683(10) Uani 1 1 d . . .
F5 F 0.17229(9) 0.6093(2) 0.71311(11) 0.0525(9) Uani 1 1 d . . .
F6 F 0.45014(13) 0.6581(3) 0.78189(16) 0.0950(14) Uani 1 1 d . . .
F7 F 0.50605(13) 0.5991(4) 0.84382(17) 0.131(2) Uani 1 1 d . A .
F8 F 0.51619(14) 0.4473(4) 0.85092(17) 0.151(3) Uani 1 1 d . . .
F9 F 0.46894(17) 0.3519(3) 0.7937(2) 0.143(2) Uani 1 1 d . A .
F10 F 0.41493(12) 0.4077(2) 0.72731(16) 0.0771(12) Uani 1 1 d . . .
F11 F 0.29609(10) 0.8148(2) 0.41418(12) 0.0616(10) Uani 1 1 d . . .
F12 F 0.32001(13) 0.8024(3) 0.32340(13) 0.0845(13) Uani 1 1 d . A .
F13 F 0.39842(15) 0.7979(3) 0.30888(14) 0.1159(18) Uani 1 1 d . . .
F14 F 0.45358(13) 0.8086(3) 0.38635(16) 0.122(2) Uani 1 1 d . A .
F15 F 0.43035(10) 0.8218(3) 0.47772(14) 0.0789(12) Uani 1 1 d . . .
F16 F 0.10956(11) 1.0557(2) 0.66569(16) 0.0788(12) Uani 1 1 d . . .
F17 F 0.06877(13) 1.1823(3) 0.6872(2) 0.1117(18) Uani 1 1 d . A .
F18 F 0.09309(12) 1.3231(2) 0.65725(17) 0.0906(14) Uani 1 1 d . . .
F19 F 0.15844(11) 1.33481(18) 0.60552(14) 0.0664(10) Uani 1 1 d . A .
F20 F 0.20047(10) 1.20833(18) 0.58609(12) 0.0532(9) Uani 1 1 d . . .
F21 F 0.21578(9) 0.80374(19) 0.75766(11) 0.0532(9) Uani 1 1 d . . .
F22 F 0.19213(12) 0.7990(2) 0.84917(12) 0.0742(11) Uani 1 1 d . A .
F23 F 0.11354(14) 0.8060(3) 0.86463(13) 0.0947(14) Uani 1 1 d . . .
F24 F 0.05844(12) 0.8202(3) 0.78737(15) 0.0856(13) Uani 1 1 d . A .
F25 F 0.08113(9) 0.8286(2) 0.69628(12) 0.0560(9) Uani 1 1 d . . .
F26 F 0.21743(10) 0.59599(18) 0.33472(10) 0.0505(8) Uani 1 1 d . . .
F27 F 0.26103(12) 0.6007(2) 0.25789(11) 0.0687(11) Uani 1 1 d . A .
F28 F 0.34155(13) 0.6107(2) 0.27094(13) 0.0859(13) Uani 1 1 d . . .
F29 F 0.37747(11) 0.6198(3) 0.36238(15) 0.0865(13) Uani 1 1 d . A .
F30 F 0.33433(10) 0.6232(2) 0.44087(13) 0.0652(10) Uani 1 1 d . . .
F31 F 0.11685(9) 0.34115(17) 0.49976(13) 0.0560(9) Uani 1 1 d . . .
F32 F 0.09554(11) 0.1976(2) 0.47211(17) 0.0800(12) Uani 1 1 d . A .
F33 F 0.15150(12) 0.09495(18) 0.44738(15) 0.0745(11) Uani 1 1 d . . .
F34 F 0.22862(10) 0.13721(17) 0.44844(12) 0.0591(9) Uani 1 1 d . A .
F35 F 0.25037(9) 0.28159(18) 0.47605(12) 0.0527(8) Uani 1 1 d . . .
F36 F 0.22235(10) 0.29778(19) 0.68203(12) 0.0575(9) Uani 1 1 d . . .
F37 F 0.22452(13) 0.1568(2) 0.72075(13) 0.0791(12) Uani 1 1 d . . .
F38 F 0.29536(15) 0.08225(19) 0.73612(13) 0.0916(15) Uani 1 1 d . . .
F39 F 0.36321(13) 0.1493(2) 0.70989(15) 0.0840(13) Uani 1 1 d . . .
F40 F 0.36144(10) 0.28999(19) 0.66985(13) 0.0600(9) Uani 1 1 d . . .
F41 F 0.4179(11) 0.483(2) 0.5558(14) 0.154(13) Uiso 0.233(3) 1 d P A 8
F42 F 0.4591(11) 0.4603(18) 0.4828(12) 0.122(11) Uiso 0.233(3) 1 d P A 8
F43 F 0.4225(8) 0.4427(15) 0.3909(10) 0.140(9) Uiso 0.233(3) 1 d P A 8
F44 F 0.3486(6) 0.4391(13) 0.3800(9) 0.108(7) Uiso 0.233(3) 1 d P A 8
F45 F 0.3010(6) 0.4543(11) 0.4540(7) 0.090(6) Uiso 0.233(3) 1 d P A 8
F46 F 0.42415(13) 0.4278(3) 0.58197(19) 0.0618(13) Uani 0.767(3) 1 d P A 7
F47 F 0.47296(16) 0.3850(3) 0.5130(3) 0.107(2) Uani 0.767(3) 1 d P A 7
F48 F 0.48057(19) 0.4780(5) 0.4331(2) 0.149(4) Uani 0.767(3) 1 d P A 7
F49 F 0.44479(19) 0.6161(6) 0.4279(2) 0.176(4) Uani 0.767(3) 1 d P A 7
F50 F 0.39914(15) 0.6631(4) 0.4991(2) 0.092(2) Uani 0.767(3) 1 d P A 7
F51 F 0.47533(10) 0.7069(2) 0.57744(15) 0.0757(12) Uani 1 1 d . . .
F52 F 0.55311(11) 0.7159(3) 0.56389(19) 0.1047(16) Uani 1 1 d . A .
F53 F 0.59605(10) 0.8367(3) 0.59641(18) 0.0976(15) Uani 1 1 d . . .
F54 F 0.56033(11) 0.9563(3) 0.63926(19) 0.0979(15) Uani 1 1 d . A .
F55 F 0.48255(11) 0.9501(2) 0.65400(16) 0.0800(12) Uani 1 1 d . . .
F56 F 0.37391(10) 0.97609(19) 0.77074(12) 0.0585(9) Uani 1 1 d . . .
F57 F 0.35488(12) 1.0071(2) 0.86267(15) 0.0836(13) Uani 1 1 d . A .
F58 F 0.31082(13) 0.9060(3) 0.91143(14) 0.0938(14) Uani 1 1 d . . .
F59 F 0.28380(13) 0.7740(3) 0.86699(15) 0.0932(14) Uani 1 1 d . A .
F60 F 0.30236(11) 0.7423(2) 0.77574(13) 0.0668(10) Uani 1 1 d . . .
F61 F 0.41649(10) 1.1106(2) 0.63356(16) 0.0781(12) Uani 1 1 d . . .
F62 F 0.44679(13) 1.2374(3) 0.5922(2) 0.1217(19) Uani 1 1 d . A .
F63 F 0.40308(16) 1.3154(2) 0.5195(2) 0.135(2) Uani 1 1 d . . .
F64 F 0.33028(19) 1.2708(4) 0.4923(3) 0.186(3) Uani 1 1 d . A .
F65 F 0.29835(14) 1.1476(3) 0.5334(2) 0.138(2) Uani 1 1 d . . .
F66 F 0.24627(11) 0.9487(2) 0.42711(14) 0.0771(12) Uani 1 1 d . . .
F67 F 0.25500(15) 1.0051(3) 0.33704(17) 0.1189(19) Uani 1 1 d . A .
F68 F 0.19110(17) 1.0220(2) 0.27178(15) 0.1092(17) Uani 1 1 d . . .
F69 F 0.11811(15) 0.9851(3) 0.29878(15) 0.1103(17) Uani 1 1 d . A .
F70 F 0.10909(11) 0.9231(2) 0.38760(13) 0.0751(11) Uani 1 1 d . . .
F71 F 0.10328(13) 0.6874(2) 0.64725(14) 0.0800(12) Uani 1 1 d . . .
F72 F 0.05215(17) 0.6498(3) 0.71501(16) 0.1208(19) Uani 1 1 d . A .
F73 F 0.01176(15) 0.5142(3) 0.70736(17) 0.1169(19) Uani 1 1 d . . .
F74 F 0.02399(10) 0.4145(2) 0.63455(14) 0.0733(11) Uani 1 1 d . A .
F75 F 0.07620(10) 0.45035(17) 0.56754(12) 0.0526(9) Uani 1 1 d . . .
F76 F 0.13939(11) 0.5301(2) 0.34919(13) 0.0703(11) Uani 1 1 d . . .
F77 F 0.10413(12) 0.5344(2) 0.25797(13) 0.0852(13) Uani 1 1 d . A .
F78 F 0.04344(11) 0.6325(2) 0.23552(12) 0.0718(11) Uani 1 1 d . . .
F79 F 0.01718(11) 0.7268(2) 0.30536(13) 0.0715(11) Uani 1 1 d . A .
F80 F 0.04941(10) 0.7206(2) 0.39676(12) 0.0648(10) Uani 1 1 d . . .
F81 F 0.03507(14) 0.8650(2) 0.43667(18) 0.0913(15) Uani 1 1 d . . .
F82 F -0.04170(15) 0.9082(3) 0.4285(3) 0.158(3) Uani 1 1 d . A .
F83 F -0.07756(12) 0.9525(3) 0.5106(3) 0.173(3) Uani 1 1 d . . .
F84 F -0.03740(16) 0.9472(3) 0.5990(3) 0.157(3) Uani 1 1 d . A .
F85 F 0.03913(14) 0.9045(3) 0.60704(18) 0.0940(14) Uani 1 1 d . . .
O1 O 0.28950(8) 0.67001(16) 0.56676(10) 0.0226(7) Uani 1 1 d . . .
O2 O 0.26771(8) 0.76760(16) 0.63022(10) 0.0227(7) Uani 1 1 d . . .
O3 O 0.24279(9) 0.77552(16) 0.53975(10) 0.0242(7) Uani 1 1 d . . .
O4 O 0.21964(8) 0.66962(16) 0.59603(10) 0.0222(7) Uani 1 1 d . . .
O5 O 0.27414(9) 0.54999(17) 0.62259(11) 0.0270(7) Uani 1 1 d . . .
O6 O 0.32353(9) 0.64646(17) 0.65876(11) 0.0255(7) Uani 1 1 d . . .
O7 O 0.34535(9) 0.77638(17) 0.60722(11) 0.0270(7) Uani 1 1 d . . .
O8 O 0.30062(9) 0.88629(17) 0.58438(11) 0.0270(7) Uani 1 1 d . . .
O9 O 0.21401(9) 0.88627(17) 0.59637(11) 0.0266(7) Uani 1 1 d . . .
O10 O 0.16529(8) 0.78963(16) 0.56175(11) 0.0238(7) Uani 1 1 d . . .
O11 O 0.18631(9) 0.66918(17) 0.50225(11) 0.0255(7) Uani 1 1 d . . .
O12 O 0.22954(9) 0.55736(16) 0.53314(10) 0.0243(7) Uani 1 1 d . . .
O13 O 0.28503(10) 0.5500(2) 0.72539(12) 0.0364(8) Uani 1 1 d . . .
O14 O 0.24771(9) 0.64774(18) 0.69158(11) 0.0292(8) Uani 1 1 d . . .
O15 O 0.26107(11) 0.39295(19) 0.62229(13) 0.0430(9) Uani 1 1 d . . .
O16 O 0.31796(10) 0.42485(18) 0.66583(12) 0.0325(8) Uani 1 1 d . . .
O17 O 0.30255(11) 0.4537(2) 0.54219(15) 0.0542(11) Uani 1 1 d . . .
O18 O 0.35811(11) 0.5229(2) 0.59798(13) 0.0462(10) Uani 1 1 d . . .
O19 O 0.36838(10) 0.52650(19) 0.70654(13) 0.0400(9) Uani 1 1 d . . .
O20 O 0.40352(10) 0.6345(2) 0.69983(14) 0.0453(10) Uani 1 1 d . . .
O21 O 0.39047(11) 0.6383(2) 0.59566(16) 0.0570(11) Uani 1 1 d . . .
O22 O 0.36245(10) 0.7716(2) 0.71357(12) 0.0373(8) Uani 1 1 d . . .
O23 O 0.34538(10) 0.89053(19) 0.68703(12) 0.0358(8) Uani 1 1 d . . .
O24 O 0.42329(10) 0.7550(2) 0.64605(14) 0.0448(10) Uani 1 1 d . . .
O25 O 0.41233(10) 0.87698(19) 0.62100(13) 0.0379(9) Uani 1 1 d . . .
O26 O 0.31909(9) 0.78694(18) 0.50995(12) 0.0319(8) Uani 1 1 d . . .
O27 O 0.36843(10) 0.8719(2) 0.52955(13) 0.0413(9) Uani 1 1 d . . .
O28 O 0.36263(10) 0.99453(19) 0.60261(13) 0.0358(8) Uani 1 1 d . . .
O29 O 0.30526(11) 1.05221(19) 0.61640(14) 0.0418(9) Uani 1 1 d . . .
O30 O 0.21439(10) 1.0527(2) 0.62758(13) 0.0415(9) Uani 1 1 d . . .
O31 O 0.15854(10) 1.00857(18) 0.58646(12) 0.0361(8) Uani 1 1 d . . .
O32 O 0.14419(10) 0.87235(19) 0.64534(12) 0.0333(8) Uani 1 1 d . . .
O33 O 0.19040(9) 0.77893(18) 0.66054(11) 0.0300(8) Uani 1 1 d . . .
O34 O 0.17839(10) 0.93079(19) 0.49722(12) 0.0372(8) Uani 1 1 d . . .
O35 O 0.16227(11) 0.82414(19) 0.45471(12) 0.0396(9) Uani 1 1 d . . .
O36 O 0.10544(9) 0.90682(19) 0.54994(12) 0.0363(8) Uani 1 1 d . . .
O37 O 0.09220(10) 0.79885(19) 0.50641(13) 0.0380(9) Uani 1 1 d . . .
O38 O 0.10940(10) 0.65925(19) 0.54674(13) 0.0376(8) Uani 1 1 d . . .
O39 O 0.14265(10) 0.54712(18) 0.55326(12) 0.0330(8) Uani 1 1 d . . .
O40 O 0.11820(10) 0.69573(19) 0.44552(12) 0.0367(9) Uani 1 1 d . . .
O41 O 0.13494(10) 0.57061(19) 0.44404(12) 0.0366(8) Uani 1 1 d . . .
O42 O 0.17618(9) 0.45037(17) 0.48424(12) 0.0308(8) Uani 1 1 d . . .
O43 O 0.22348(10) 0.40022(18) 0.53691(12) 0.0400(9) Uani 1 1 d . . .
O44 O 0.21881(10) 0.57154(19) 0.43237(12) 0.0361(8) Uani 1 1 d . . .
O45 O 0.26126(10) 0.65858(18) 0.46935(11) 0.0307(8) Uani 1 1 d . . .
O46 O 0.19450(10) 0.4892(2) 0.62166(13) 0.0463(10) Uani 1 1 d . . .
O47 O 0.26480(11) 0.9315(2) 0.68335(13) 0.0486(10) Uani 1 1 d . . .
H47 H 0.2868 0.9315 0.6943 0.073 Uiso 1 1 d R A .
H47' H 0.2568 0.8869 0.6945 0.073 Uiso 1 1 d R . .
O48 O 0.24572(12) 1.0118(2) 0.53132(13) 0.0521(11) Uani 1 1 d . . .
H48 H 0.2209 0.9904 0.5081 0.078 Uiso 1 1 d R A .
H48' H 0.2633 1.0267 0.5090 0.078 Uiso 1 1 d R . .
C1 C 0.25746(15) 0.5970(3) 0.72505(18) 0.0333(12) Uani 1 1 d . . .
C2 C 0.23102(15) 0.6002(3) 0.76696(18) 0.0330(12) Uani 1 1 d . . .
C3 C 0.24638(17) 0.5970(3) 0.81535(19) 0.0388(13) Uani 1 1 d . . .
C4 C 0.2228(2) 0.6048(3) 0.85432(19) 0.0510(16) Uani 1 1 d . . .
C5 C 0.1824(2) 0.6147(3) 0.8450(2) 0.0502(16) Uani 1 1 d . . .
C6 C 0.16617(17) 0.6163(3) 0.7975(2) 0.0444(14) Uani 1 1 d . . .
C7 C 0.19032(17) 0.6087(3) 0.75926(19) 0.0407(13) Uani 1 1 d . . .
C8 C 0.39781(14) 0.5699(3) 0.71680(19) 0.0338(12) Uani 1 1 d . A .
C9 C 0.42920(15) 0.5361(3) 0.75249(19) 0.0386(13) Uani 1 1 d . . .
C10 C 0.45408(18) 0.5818(4) 0.7829(2) 0.0560(17) Uani 1 1 d . A .
C11 C 0.4823(2) 0.5513(7) 0.8155(3) 0.082(3) Uani 1 1 d . . .
C12 C 0.4877(2) 0.4772(7) 0.8199(3) 0.088(3) Uani 1 1 d . A .
C13 C 0.4641(2) 0.4287(5) 0.7908(3) 0.084(3) Uani 1 1 d . . .
C14 C 0.43502(17) 0.4584(4) 0.7568(2) 0.0534(16) Uani 1 1 d . A .
C15 C 0.34921(16) 0.8273(3) 0.50093(19) 0.0373(13) Uani 1 1 d . A .
C16 C 0.36210(16) 0.8194(3) 0.44971(19) 0.0367(12) Uani 1 1 d . . .
C17 C 0.33512(17) 0.8131(3) 0.4093(2) 0.0455(14) Uani 1 1 d . A .
C18 C 0.3470(2) 0.8077(4) 0.3621(2) 0.0603(18) Uani 1 1 d . . .
C19 C 0.3871(2) 0.8061(5) 0.3547(2) 0.074(2) Uani 1 1 d . A .
C20 C 0.4141(2) 0.8123(5) 0.3938(3) 0.077(2) Uani 1 1 d . . .
C21 C 0.40176(18) 0.8178(4) 0.4405(2) 0.0560(17) Uani 1 1 d . A .
C22 C 0.17936(16) 1.0571(3) 0.61248(18) 0.0336(12) Uani 1 1 d . A .
C23 C 0.15653(14) 1.1279(3) 0.62520(18) 0.0305(11) Uani 1 1 d . . .
C24 C 0.12241(16) 1.1235(3) 0.6500(2) 0.0461(14) Uani 1 1 d . A .
C25 C 0.10139(18) 1.1882(4) 0.6616(3) 0.0595(18) Uani 1 1 d . . .
C26 C 0.11308(19) 1.2587(3) 0.6466(3) 0.0574(17) Uani 1 1 d . A .
C27 C 0.14690(17) 1.2651(3) 0.6203(2) 0.0439(14) Uani 1 1 d . . .
C28 C 0.16785(15) 1.2003(3) 0.61102(18) 0.0346(12) Uani 1 1 d . A .
C29 C 0.16226(14) 0.8234(3) 0.67146(19) 0.0321(12) Uani 1 1 d . A .
C30 C 0.14947(15) 0.8147(3) 0.72318(18) 0.0318(11) Uani 1 1 d . . .
C31 C 0.17661(17) 0.8067(3) 0.76375(19) 0.0399(13) Uani 1 1 d . A .
C32 C 0.1650(2) 0.8045(3) 0.8108(2) 0.0524(16) Uani 1 1 d . . .
C33 C 0.1256(2) 0.8087(4) 0.8190(2) 0.0633(19) Uani 1 1 d . A .
C34 C 0.0979(2) 0.8157(4) 0.7801(3) 0.0609(18) Uani 1 1 d . . .
C35 C 0.10972(17) 0.8203(3) 0.7323(2) 0.0443(14) Uani 1 1 d . A .
C36 C 0.24895(16) 0.6127(3) 0.43473(17) 0.0333(12) Uani 1 1 d . A .
C37 C 0.27424(16) 0.6113(3) 0.39126(19) 0.0364(12) Uani 1 1 d . . .
C38 C 0.25673(19) 0.6026(3) 0.3433(2) 0.0418(14) Uani 1 1 d . A .
C39 C 0.2786(2) 0.6039(3) 0.3027(2) 0.0482(15) Uani 1 1 d . . .
C40 C 0.3185(2) 0.6098(3) 0.3093(2) 0.0556(17) Uani 1 1 d . A .
C41 C 0.3377(2) 0.6154(4) 0.3554(3) 0.0607(18) Uani 1 1 d . . .
C42 C 0.31480(18) 0.6169(3) 0.3963(2) 0.0483(15) Uani 1 1 d . A .
C43 C 0.19579(15) 0.3965(3) 0.50404(18) 0.0302(11) Uani 1 1 d . A .
C44 C 0.18414(14) 0.3157(3) 0.48796(17) 0.0278(11) Uani 1 1 d . . .
C45 C 0.14505(16) 0.2920(3) 0.4865(2) 0.0388(13) Uani 1 1 d . A .
C46 C 0.13386(18) 0.2187(3) 0.4735(2) 0.0471(15) Uani 1 1 d . . .
C47 C 0.16223(19) 0.1664(3) 0.4616(2) 0.0469(15) Uani 1 1 d . A .
C48 C 0.20088(18) 0.1880(3) 0.46201(19) 0.0399(13) Uani 1 1 d . . .
C49 C 0.21198(16) 0.2621(3) 0.47602(18) 0.0346(12) Uani 1 1 d . A .
C50 C 0.29038(16) 0.3792(3) 0.65228(18) 0.0337(12) Uani 1 1 d . . .
C51 C 0.29219(16) 0.2997(3) 0.67399(18) 0.0354(12) Uani 1 1 d . . .
C52 C 0.25783(18) 0.2621(3) 0.68717(19) 0.0421(14) Uani 1 1 d . . .
C53 C 0.2580(2) 0.1902(3) 0.7076(2) 0.0518(16) Uani 1 1 d . . .
C54 C 0.2937(2) 0.1525(3) 0.7156(2) 0.0590(19) Uani 1 1 d . . .
C55 C 0.3281(2) 0.1867(4) 0.7032(2) 0.0567(18) Uani 1 1 d . . .
C56 C 0.32693(18) 0.2599(3) 0.68275(19) 0.0419(14) Uani 1 1 d . . .
C57 C 0.3311(6) 0.4766(12) 0.5567(8) 0.030(5) Uiso 0.233(3) 1 d PU A 8
C58 C 0.3631(7) 0.4753(13) 0.5178(7) 0.080(4) Uiso 0.233(3) 1 d PGU A 8
C59 C 0.4042(7) 0.4834(14) 0.5188(7) 0.080(4) Uiso 0.233(3) 1 d PGU A 8
C60 C 0.4237(5) 0.4711(13) 0.4763(9) 0.080(4) Uiso 0.233(3) 1 d PGU A 8
C61 C 0.4021(7) 0.4507(16) 0.4328(7) 0.080(4) Uiso 0.233(3) 1 d PGU A 8
C62 C 0.3610(7) 0.4426(19) 0.4318(7) 0.080(4) Uiso 0.233(3) 1 d PGU A 8
C63 C 0.3415(5) 0.4549(16) 0.4744(9) 0.080(4) Uiso 0.233(3) 1 d PGU A 8
C64 C 0.38408(18) 0.5728(4) 0.5826(2) 0.0324(15) Uani 0.767(3) 1 d PU A 7
C65 C 0.40925(14) 0.5474(3) 0.54164(16) 0.0398(17) Uani 0.767(3) 1 d PGU A 7
C66 C 0.42774(18) 0.4757(3) 0.5454(2) 0.050(2) Uani 0.767(3) 1 d PGU A 7
C67 C 0.4521(2) 0.4517(4) 0.5093(3) 0.081(3) Uani 0.767(3) 1 d PGU A 7
C68 C 0.4581(2) 0.4994(5) 0.4695(2) 0.094(4) Uani 0.767(3) 1 d PGU A 7
C69 C 0.4396(2) 0.5711(5) 0.46578(17) 0.088(3) Uani 0.767(3) 1 d PGU A 7
C70 C 0.41518(16) 0.5951(3) 0.5018(2) 0.069(2) Uani 0.767(3) 1 d PGU A 7
C71 C 0.43313(15) 0.8186(3) 0.6298(2) 0.0365(12) Uani 1 1 d . A .
C72 C 0.47665(15) 0.8253(3) 0.6184(2) 0.0405(13) Uani 1 1 d . . .
C73 C 0.49574(16) 0.7688(3) 0.5950(2) 0.0487(15) Uani 1 1 d . A .
C74 C 0.53583(18) 0.7721(4) 0.5873(3) 0.0616(18) Uani 1 1 d . . .
C75 C 0.55693(18) 0.8332(4) 0.6033(3) 0.068(2) Uani 1 1 d . A .
C76 C 0.53933(19) 0.8932(4) 0.6235(3) 0.072(2) Uani 1 1 d . . .
C77 C 0.49902(18) 0.8899(4) 0.6315(3) 0.0576(17) Uani 1 1 d . A .
C78 C 0.35000(13) 0.8386(3) 0.71893(19) 0.0319(12) Uani 1 1 d . A .
C79 C 0.33906(15) 0.8583(3) 0.7703(2) 0.0375(13) Uani 1 1 d . . .
C80 C 0.35095(16) 0.9254(3) 0.7936(2) 0.0410(13) Uani 1 1 d . A .
C81 C 0.34160(19) 0.9414(4) 0.8408(2) 0.0554(17) Uani 1 1 d . . .
C82 C 0.31973(19) 0.8888(5) 0.8651(2) 0.0615(18) Uani 1 1 d . A .
C83 C 0.30623(19) 0.8232(4) 0.8431(2) 0.0582(17) Uani 1 1 d . . .
C84 C 0.31638(17) 0.8079(4) 0.7963(2) 0.0472(15) Uani 1 1 d . A .
C85 C 0.33952(16) 1.0513(3) 0.60341(19) 0.0345(12) Uani 1 1 d . A .
C86 C 0.35643(16) 1.1254(3) 0.5852(2) 0.0450(14) Uani 1 1 d . . .
C87 C 0.39449(19) 1.1499(3) 0.5995(3) 0.0569(17) Uani 1 1 d . A .
C88 C 0.4097(2) 1.2156(4) 0.5773(3) 0.075(2) Uani 1 1 d . . .
C89 C 0.3872(3) 1.2539(4) 0.5413(4) 0.084(3) Uani 1 1 d . A .
C90 C 0.3503(3) 1.2310(5) 0.5276(4) 0.103(3) Uani 1 1 d . . .
C91 C 0.3344(2) 1.1685(4) 0.5489(3) 0.079(2) Uani 1 1 d . A .
C92 C 0.17267(14) 0.8916(3) 0.45847(18) 0.0314(11) Uani 1 1 d . A .
C93 C 0.17766(16) 0.9324(3) 0.40982(18) 0.0344(12) Uani 1 1 d . . .
C94 C 0.21436(18) 0.9563(3) 0.3955(2) 0.0473(15) Uani 1 1 d . A .
C95 C 0.2190(2) 0.9854(4) 0.3492(3) 0.064(2) Uani 1 1 d . . .
C96 C 0.1870(3) 0.9938(4) 0.3169(2) 0.068(2) Uani 1 1 d . A .
C97 C 0.1501(3) 0.9755(4) 0.3305(2) 0.069(2) Uani 1 1 d . . .
C98 C 0.14566(19) 0.9446(3) 0.3766(2) 0.0489(15) Uani 1 1 d . A .
C99 C 0.11662(14) 0.5947(3) 0.56541(18) 0.0310(11) Uani 1 1 d . A .
C100 C 0.09078(15) 0.5706(3) 0.60563(18) 0.0341(12) Uani 1 1 d . . .
C101 C 0.0840(2) 0.6196(3) 0.6432(2) 0.0533(16) Uani 1 1 d . A .
C102 C 0.0582(2) 0.6007(4) 0.6787(2) 0.073(2) Uani 1 1 d . . .
C103 C 0.0378(2) 0.5329(5) 0.6744(2) 0.069(2) Uani 1 1 d . A .
C104 C 0.04412(18) 0.4819(4) 0.6381(2) 0.0545(16) Uani 1 1 d . . .
C105 C 0.07062(16) 0.5007(3) 0.60349(19) 0.0392(13) Uani 1 1 d . A .
C106 C 0.11768(14) 0.6299(3) 0.42662(18) 0.0310(11) Uani 1 1 d . A .
C107 C 0.09556(15) 0.6244(3) 0.37711(18) 0.0320(12) Uani 1 1 d . . .
C108 C 0.10803(16) 0.5778(3) 0.3407(2) 0.0426(14) Uani 1 1 d . A .
C109 C 0.09056(18) 0.5805(3) 0.2928(2) 0.0481(15) Uani 1 1 d . . .
C110 C 0.05974(17) 0.6296(3) 0.28159(19) 0.0440(14) Uani 1 1 d . A .
C111 C 0.04670(17) 0.6765(3) 0.3168(2) 0.0444(14) Uani 1 1 d . . .
C112 C 0.06434(16) 0.6738(3) 0.36373(19) 0.0368(13) Uani 1 1 d . A .
C113 C 0.08321(15) 0.8604(3) 0.52671(19) 0.0348(12) Uani 1 1 d . A .
C114 C 0.03958(16) 0.8832(3) 0.5218(3) 0.0490(16) Uani 1 1 d . . .
C115 C 0.0173(2) 0.8838(4) 0.4774(4) 0.074(2) Uani 1 1 d . A .
C116 C -0.0216(3) 0.9056(5) 0.4726(5) 0.113(5) Uani 1 1 d . . .
C117 C -0.0400(2) 0.9281(5) 0.5135(7) 0.143(7) Uani 1 1 d . A .
C118 C -0.0194(3) 0.9255(4) 0.5571(5) 0.102(4) Uani 1 1 d . . .
C119 C 0.02028(19) 0.9057(4) 0.5632(4) 0.068(2) Uani 1 1 d . A .
O49 O -0.0306(2) 0.4248(5) 0.5203(3) 0.012(2) Uani 0.295(3) 1 d P B 22
O50 O 0.3213(5) 1.0085(10) 0.4959(6) 0.041(4) Uiso 0.20 1 d P . .
C120 C -0.0622(4) 0.5728(6) 0.5826(5) 0.105(5) Uani 0.705(3) 1 d P B 21
H2 H -0.0547 0.6219 0.5671 0.125 Uiso 0.705(3) 1 calc PR B 21
H3 H -0.0911 0.5656 0.5744 0.125 Uiso 0.705(3) 1 calc PR B 21
Cl1 Cl -0.05637(10) 0.5840(2) 0.63765(17) 0.1219(14) Uani 0.705(3) 1 d P B 21
Cl2 Cl -0.03678(9) 0.4961(2) 0.55259(13) 0.1079(13) Uani 0.705(3) 1 d P B 21
C121 C -0.0158(3) 0.3242(6) 0.4862(5) 0.086(4) Uani 0.705(3) 1 d P B 21
H4 H -0.0195 0.3808 0.4848 0.103 Uiso 0.705(3) 1 calc PR B 21
H5 H -0.0401 0.3007 0.4980 0.103 Uiso 0.705(3) 1 calc PR B 21
Cl3 Cl -0.00757(11) 0.2877(2) 0.42528(17) 0.1262(15) Uani 0.705(3) 1 d P B 21
Cl4 Cl 0.02248(8) 0.30297(17) 0.52373(13) 0.0950(11) Uani 0.705(3) 1 d P B 21
C122 C 0.8305(2) 0.2483(4) 0.6597(3) 0.0680(19) Uani 1 1 d . . .
H12A H 0.8310 0.3054 0.6588 0.082 Uiso 1 1 calc R . .
H12B H 0.8403 0.2291 0.6286 0.082 Uiso 1 1 calc R . .
Cl5 Cl 0.86271(7) 0.21572(14) 0.70972(9) 0.1068(8) Uani 1 1 d . . .
Cl6 Cl 0.78191(6) 0.21747(10) 0.66386(8) 0.0805(6) Uani 1 1 d . . .
C123 C 0.5585(2) 0.9985(5) 0.4704(3) 0.099(3) Uani 1 1 d . . .
H7 H 0.5750 1.0078 0.4424 0.119 Uiso 1 1 calc R . .
H8 H 0.5473 1.0487 0.4798 0.119 Uiso 1 1 calc R . .
Cl7 Cl 0.58736(9) 0.96474(17) 0.51728(11) 0.1327(10) Uani 1 1 d . . .
Cl8 Cl 0.51916(8) 0.93672(15) 0.45110(12) 0.1386(12) Uani 1 1 d . . .
C124 C 0.5000 0.7915(6) 0.7500 0.090(4) Uani 1 2 d S . .
H9 H 0.4962 0.7591 0.7215 0.108 Uiso 0.50 1 d PR . .
Cl9 Cl 0.45714(7) 0.85091(15) 0.75465(9) 0.1081(8) Uani 1 1 d . . .
C125 C 0.3574(3) 0.3556(8) 0.3979(5) 0.117(4) Uani 0.767(3) 1 d P A 7
H10 H 0.3710 0.3175 0.4204 0.140 Uiso 0.767(3) 1 calc PR A 7
H11 H 0.3302 0.3357 0.3891 0.140 Uiso 0.767(3) 1 calc PR A 7
Cl10 Cl 0.38097(16) 0.3574(6) 0.3478(2) 0.325(5) Uani 0.767(3) 1 d P A 7
Cl11 Cl 0.35253(17) 0.4416(3) 0.43119(18) 0.177(2) Uani 0.767(3) 1 d P A 7
N1 N 0.5000 0.1186(4) 0.7500 0.068(2) Uani 1 2 d S . .
C126 C 0.5361(2) 0.0689(5) 0.7458(4) 0.126(4) Uani 1 1 d . . .
H12 H 0.5596 0.1018 0.7436 0.189 Uiso 1 1 calc R . .
H13 H 0.5324 0.0369 0.7162 0.189 Uiso 1 1 calc R . .
H14 H 0.5399 0.0357 0.7748 0.189 Uiso 1 1 calc R . .
C127 C 0.4920(3) 0.1649(6) 0.7062(3) 0.123(4) Uani 1 1 d . . .
H15 H 0.4678 0.1953 0.7093 0.184 Uiso 1 1 calc R . .
H16 H 0.4883 0.1311 0.6775 0.184 Uiso 1 1 calc R . .
H17 H 0.5145 0.1997 0.7023 0.184 Uiso 1 1 calc R . .
N2 N 0.0000 0.0325(5) 0.7500 0.084(3) Uani 1 2 d S . .
C128 C 0.0264(3) -0.0140(6) 0.7235(4) 0.158(5) Uani 1 1 d . . .
H18 H 0.0418 -0.0480 0.7465 0.238 Uiso 1 1 calc R . .
H19 H 0.0447 0.0194 0.7068 0.238 Uiso 1 1 calc R . .
H20 H 0.0109 -0.0454 0.6991 0.238 Uiso 1 1 calc R . .
C129 C -0.0218(4) 0.0869(7) 0.7155(5) 0.205(7) Uani 1 1 d . . .
H21 H -0.0026 0.1178 0.6985 0.307 Uiso 1 1 calc R . .
H22 H -0.0385 0.1211 0.7339 0.307 Uiso 1 1 calc R . .
H23 H -0.0386 0.0576 0.6912 0.307 Uiso 1 1 calc R . .

loop_
_atom_site_aniso_label
_atom_site_aniso_U_11
_atom_site_aniso_U_22
_atom_site_aniso_U_33
_atom_site_aniso_U_23
_atom_site_aniso_U_13
_atom_site_aniso_U_12
Mn1 0.0250(4) 0.0229(4) 0.0214(4) 0.0009(3) 0.0012(3) -0.0012(3)
Mn2 0.0251(4) 0.0240(4) 0.0249(4) -0.0002(3) 0.0032(3) -0.0024(3)
Mn3 0.0239(4) 0.0218(4) 0.0225(4) -0.0010(3) 0.0010(3) -0.0004(3)
Mn4 0.0276(4) 0.0218(4) 0.0194(3) 0.0001(3) 0.0017(3) -0.0015(3)
Mn5 0.0307(4) 0.0246(4) 0.0298(4) 0.0040(3) -0.0017(3) -0.0009(3)
Mn6 0.0250(4) 0.0251(4) 0.0405(4) 0.0034(3) -0.0008(3) -0.0014(3)
Mn7 0.0265(4) 0.0243(4) 0.0383(4) 0.0008(3) 0.0010(3) -0.0034(3)
Mn8 0.0284(4) 0.0243(4) 0.0333(4) -0.0020(3) -0.0018(3) -0.0019(3)
Mn9 0.0289(4) 0.0230(4) 0.0315(4) -0.0035(3) -0.0037(3) 0.0007(3)
Mn10 0.0298(4) 0.0218(4) 0.0281(4) -0.0014(3) -0.0066(3) -0.0008(3)
Mn11 0.0329(4) 0.0200(4) 0.0231(4) -0.0005(3) -0.0029(3) -0.0020(3)
Mn12 0.0344(4) 0.0214(4) 0.0276(4) 0.0015(3) -0.0044(3) -0.0020(3)
F1 0.061(2) 0.061(2) 0.0355(18) 0.0043(16) -0.0039(16) -0.0047(17)
F2 0.109(3) 0.078(3) 0.0238(17) -0.0023(17) 0.0052(19) -0.020(2)
F3 0.096(3) 0.092(3) 0.046(2) -0.009(2) 0.042(2) -0.019(2)
F4 0.058(2) 0.086(3) 0.064(2) -0.001(2) 0.0243(19) -0.009(2)
F5 0.0408(18) 0.082(3) 0.0347(18) 0.0033(17) 0.0022(15) -0.0093(17)
F6 0.093(3) 0.093(3) 0.095(3) -0.012(3) -0.022(3) -0.044(3)
F7 0.068(3) 0.239(7) 0.080(3) -0.015(4) -0.027(3) -0.042(4)
F8 0.084(3) 0.291(8) 0.074(3) 0.036(4) -0.017(3) 0.088(4)
F9 0.153(5) 0.138(5) 0.135(5) 0.046(4) -0.003(4) 0.097(4)
F10 0.080(3) 0.045(2) 0.104(3) -0.002(2) -0.005(2) 0.024(2)
F11 0.049(2) 0.087(3) 0.048(2) 0.0080(19) -0.0009(17) 0.0050(19)
F12 0.104(3) 0.113(3) 0.034(2) 0.013(2) -0.009(2) -0.012(3)
F13 0.130(4) 0.180(5) 0.044(2) -0.007(3) 0.049(3) -0.031(4)
F14 0.068(3) 0.221(6) 0.084(3) -0.022(3) 0.049(3) -0.033(3)
F15 0.038(2) 0.137(4) 0.062(2) -0.012(2) 0.0118(19) -0.014(2)
F16 0.068(3) 0.049(2) 0.125(4) 0.011(2) 0.045(2) -0.0095(19)
F17 0.077(3) 0.084(3) 0.185(5) -0.005(3) 0.081(3) 0.011(2)
F18 0.089(3) 0.055(2) 0.131(4) -0.014(2) 0.031(3) 0.038(2)
F19 0.086(3) 0.0307(19) 0.083(3) 0.0092(18) 0.009(2) 0.0073(18)
F20 0.057(2) 0.046(2) 0.060(2) 0.0054(16) 0.0215(18) 0.0000(16)
F21 0.048(2) 0.071(2) 0.0394(18) -0.0078(16) -0.0050(15) 0.0062(17)
F22 0.098(3) 0.095(3) 0.0284(18) -0.0001(19) -0.0067(19) 0.011(2)
F23 0.118(4) 0.134(4) 0.037(2) 0.006(2) 0.033(2) 0.022(3)
F24 0.068(3) 0.120(4) 0.074(3) 0.006(2) 0.040(2) 0.016(2)
F25 0.0369(18) 0.077(3) 0.054(2) 0.0013(18) 0.0087(16) 0.0089(17)
F26 0.067(2) 0.055(2) 0.0301(17) -0.0024(15) 0.0029(16) -0.0025(17)
F27 0.122(3) 0.062(2) 0.0244(18) -0.0011(16) 0.0186(19) 0.005(2)
F28 0.110(3) 0.098(3) 0.057(2) 0.000(2) 0.056(2) 0.008(3)
F29 0.058(3) 0.118(4) 0.088(3) 0.009(3) 0.037(2) 0.011(2)
F30 0.049(2) 0.094(3) 0.053(2) 0.000(2) 0.0060(18) 0.0096(19)
F31 0.0450(19) 0.0304(17) 0.094(3) -0.0143(17) 0.0155(18) -0.0006(15)
F32 0.057(2) 0.047(2) 0.136(4) -0.020(2) 0.014(2) -0.0247(18)
F33 0.096(3) 0.0256(18) 0.103(3) -0.0245(19) 0.012(2) -0.0111(18)
F34 0.076(2) 0.0352(19) 0.067(2) -0.0031(16) 0.0118(19) 0.0214(17)
F35 0.0399(19) 0.050(2) 0.068(2) 0.0000(17) 0.0064(17) 0.0075(15)
F36 0.056(2) 0.053(2) 0.062(2) -0.0011(17) -0.0014(18) -0.0154(18)
F37 0.122(3) 0.060(2) 0.057(2) 0.0013(19) 0.014(2) -0.046(2)
F38 0.181(5) 0.032(2) 0.060(2) 0.0189(18) -0.008(3) -0.003(2)
F39 0.112(3) 0.055(2) 0.082(3) 0.007(2) -0.019(2) 0.041(2)
F40 0.058(2) 0.052(2) 0.070(2) 0.0022(18) 0.0015(19) 0.0128(18)
F46 0.056(3) 0.051(3) 0.081(3) -0.002(3) 0.024(3) 0.002(2)
F47 0.069(4) 0.093(5) 0.166(6) -0.072(4) 0.060(4) -0.017(3)
F48 0.101(5) 0.254(9) 0.101(5) -0.098(5) 0.076(4) -0.071(5)
F49 0.091(5) 0.377(13) 0.060(4) 0.093(6) 0.001(3) -0.096(6)
F50 0.061(3) 0.116(5) 0.099(4) 0.067(4) 0.001(3) -0.009(3)
F51 0.048(2) 0.073(3) 0.107(3) -0.028(2) 0.010(2) -0.0011(19)
F52 0.048(2) 0.114(4) 0.155(4) -0.046(3) 0.028(3) 0.010(2)
F53 0.028(2) 0.118(4) 0.149(4) -0.013(3) 0.019(2) -0.009(2)
F54 0.049(2) 0.095(3) 0.150(4) -0.031(3) 0.015(3) -0.033(2)
F55 0.051(2) 0.062(3) 0.127(4) -0.031(2) 0.014(2) -0.0136(19)
F56 0.068(2) 0.048(2) 0.059(2) -0.0095(17) -0.0044(18) -0.0183(18)
F57 0.087(3) 0.084(3) 0.078(3) -0.042(2) -0.010(2) 0.008(2)
F58 0.098(3) 0.139(4) 0.046(2) -0.006(2) 0.012(2) 0.022(3)
F59 0.096(3) 0.111(4) 0.077(3) 0.025(3) 0.038(3) -0.008(3)
F60 0.078(3) 0.053(2) 0.071(2) -0.0017(19) 0.014(2) -0.0234(19)
F61 0.046(2) 0.080(3) 0.106(3) -0.004(2) -0.009(2) -0.028(2)
F62 0.077(3) 0.090(3) 0.202(6) -0.022(3) 0.038(3) -0.051(3)
F63 0.156(5) 0.051(3) 0.208(6) 0.033(3) 0.082(4) -0.027(3)
F64 0.153(5) 0.126(5) 0.272(8) 0.144(6) -0.020(5) -0.012(4)
F65 0.079(3) 0.110(4) 0.214(6) 0.097(4) -0.056(4) -0.020(3)
F66 0.051(2) 0.112(3) 0.069(3) -0.015(2) 0.008(2) -0.024(2)
F67 0.123(4) 0.145(5) 0.095(4) -0.015(3) 0.053(3) -0.076(4)
F68 0.200(5) 0.074(3) 0.056(3) 0.025(2) 0.032(3) -0.006(3)
F69 0.145(4) 0.120(4) 0.061(3) 0.032(3) -0.029(3) 0.033(3)
F70 0.049(2) 0.107(3) 0.067(3) 0.019(2) -0.0104(19) 0.006(2)
F71 0.109(3) 0.062(3) 0.070(3) -0.028(2) 0.012(2) -0.015(2)
F72 0.183(5) 0.117(4) 0.070(3) -0.025(3) 0.065(3) 0.018(4)
F73 0.141(4) 0.123(4) 0.098(3) 0.038(3) 0.091(3) 0.023(3)
F74 0.062(2) 0.071(3) 0.089(3) 0.037(2) 0.021(2) -0.010(2)
F75 0.066(2) 0.0412(19) 0.052(2) -0.0086(16) 0.0191(17) -0.0152(16)
F76 0.074(3) 0.073(3) 0.060(2) -0.0309(19) -0.0232(19) 0.032(2)
F77 0.094(3) 0.108(3) 0.052(2) -0.034(2) -0.010(2) 0.031(3)
F78 0.091(3) 0.085(3) 0.0351(19) -0.0025(18) -0.0248(19) 0.004(2)
F79 0.077(3) 0.060(2) 0.071(2) -0.0125(19) -0.043(2) 0.023(2)
F80 0.056(2) 0.080(3) 0.055(2) -0.0260(19) -0.0207(17) 0.0250(19)
F81 0.107(4) 0.061(3) 0.095(3) -0.009(2) -0.066(3) 0.007(2)
F82 0.097(4) 0.090(4) 0.265(8) 0.034(4) -0.130(5) -0.012(3)
F83 0.036(2) 0.074(3) 0.407(10) 0.103(5) 0.011(4) 0.007(2)
F84 0.099(4) 0.108(4) 0.275(8) 0.058(5) 0.101(5) 0.049(3)
F85 0.090(3) 0.099(4) 0.098(4) 0.005(3) 0.038(3) 0.033(3)
O1 0.0242(16) 0.0230(17) 0.0209(16) -0.0011(13) 0.0032(13) -0.0012(13)
O2 0.0271(17) 0.0218(16) 0.0191(16) -0.0007(13) -0.0002(13) -0.0028(13)
O3 0.0267(17) 0.0215(16) 0.0245(17) -0.0007(13) 0.0023(14) 0.0012(13)
O4 0.0270(17) 0.0214(16) 0.0184(16) -0.0003(13) 0.0037(13) -0.0028(13)
O5 0.0317(18) 0.0230(17) 0.0257(17) 0.0018(14) -0.0026(14) -0.0015(14)
O6 0.0273(17) 0.0230(17) 0.0259(17) 0.0004(14) 0.0007(14) -0.0007(14)
O7 0.0255(17) 0.0235(17) 0.0320(18) -0.0016(14) 0.0023(14) -0.0025(14)
O8 0.0272(17) 0.0215(17) 0.0326(18) -0.0012(14) 0.0036(14) -0.0023(14)
O9 0.0245(17) 0.0226(17) 0.0325(18) -0.0023(14) 0.0002(14) 0.0012(14)
O10 0.0240(17) 0.0198(16) 0.0272(17) -0.0037(13) -0.0006(13) -0.0010(13)
O11 0.0310(18) 0.0205(17) 0.0242(17) -0.0037(13) -0.0036(14) -0.0017(14)
O12 0.0283(17) 0.0227(17) 0.0221(16) 0.0009(13) 0.0030(14) -0.0021(14)
O13 0.042(2) 0.038(2) 0.0298(19) 0.0063(16) 0.0054(16) 0.0044(17)
O14 0.0313(19) 0.0344(19) 0.0225(17) 0.0020(15) 0.0050(14) 0.0019(15)
O15 0.053(2) 0.027(2) 0.045(2) 0.0072(17) -0.0171(19) -0.0065(17)
O16 0.035(2) 0.0250(18) 0.0356(19) 0.0029(15) -0.0082(16) -0.0005(15)
O17 0.035(2) 0.057(3) 0.069(3) -0.022(2) -0.001(2) 0.0022(19)
O18 0.054(2) 0.045(2) 0.042(2) 0.0059(18) 0.0174(19) 0.0095(19)
O19 0.035(2) 0.034(2) 0.049(2) 0.0093(17) -0.0076(17) -0.0054(17)
O20 0.035(2) 0.034(2) 0.065(3) 0.0097(19) -0.0040(19) -0.0039(17)
O21 0.044(2) 0.041(3) 0.089(3) -0.002(2) 0.020(2) -0.0032(19)
O22 0.040(2) 0.034(2) 0.037(2) 0.0019(16) -0.0081(16) 0.0014(17)
O23 0.038(2) 0.032(2) 0.036(2) 0.0020(16) -0.0049(16) 0.0002(16)
O24 0.030(2) 0.035(2) 0.069(3) 0.014(2) -0.0008(18) -0.0012(17)
O25 0.0274(19) 0.0263(19) 0.060(2) -0.0008(17) 0.0041(17) -0.0018(16)
O26 0.0296(18) 0.034(2) 0.0330(19) 0.0024(15) 0.0090(15) -0.0061(15)
O27 0.042(2) 0.041(2) 0.043(2) -0.0022(18) 0.0136(18) -0.0119(18)
O28 0.0316(19) 0.0262(19) 0.049(2) 0.0052(16) -0.0021(17) -0.0004(16)
O29 0.037(2) 0.031(2) 0.057(2) -0.0122(18) 0.0034(19) -0.0068(16)
O30 0.032(2) 0.037(2) 0.054(2) -0.0115(18) -0.0070(18) 0.0051(16)
O31 0.040(2) 0.0245(18) 0.042(2) -0.0045(16) -0.0095(17) 0.0010(16)
O32 0.036(2) 0.0321(19) 0.0321(19) -0.0011(16) 0.0027(16) 0.0067(16)
O33 0.0267(18) 0.0335(19) 0.0297(18) -0.0032(15) 0.0023(15) 0.0038(15)
O34 0.047(2) 0.032(2) 0.032(2) -0.0007(16) -0.0027(17) -0.0063(17)
O35 0.062(2) 0.026(2) 0.031(2) 0.0001(15) 0.0033(18) -0.0069(17)
O36 0.0308(19) 0.031(2) 0.045(2) -0.0057(16) -0.0112(17) 0.0037(16)
O37 0.034(2) 0.028(2) 0.050(2) -0.0055(17) -0.0113(17) 0.0011(16)
O38 0.033(2) 0.032(2) 0.048(2) 0.0046(17) 0.0022(17) 0.0011(16)
O39 0.034(2) 0.0289(19) 0.037(2) 0.0030(15) 0.0059(16) -0.0012(16)
O40 0.047(2) 0.0280(19) 0.033(2) -0.0056(15) -0.0136(16) 0.0020(16)
O41 0.043(2) 0.0265(19) 0.038(2) -0.0005(16) -0.0106(17) -0.0017(16)
O42 0.037(2) 0.0217(18) 0.0330(19) -0.0014(15) -0.0057(15) 0.0016(15)
O43 0.050(2) 0.0275(19) 0.039(2) -0.0024(16) -0.0186(18) 0.0003(17)
O44 0.047(2) 0.033(2) 0.0280(19) -0.0037(16) 0.0056(16) -0.0052(17)
O45 0.042(2) 0.0297(18) 0.0213(17) -0.0004(15) 0.0082(15) -0.0042(16)
O46 0.042(2) 0.055(3) 0.043(2) 0.0177(19) 0.0104(18) -0.0050(18)
O47 0.042(2) 0.064(3) 0.039(2) 0.0070(19) -0.0013(18) 0.0017(19)
O48 0.061(3) 0.053(3) 0.041(2) 0.0074(19) -0.0085(19) -0.023(2)
C1 0.036(3) 0.036(3) 0.028(3) -0.003(2) 0.003(2) -0.010(3)
C2 0.041(3) 0.031(3) 0.027(3) 0.001(2) 0.006(2) -0.010(2)
C3 0.052(4) 0.032(3) 0.033(3) 0.001(2) 0.008(3) -0.007(3)
C4 0.091(5) 0.043(4) 0.020(3) 0.000(2) 0.011(3) -0.018(3)
C5 0.075(5) 0.043(4) 0.036(3) -0.009(3) 0.027(3) -0.014(3)
C6 0.039(3) 0.046(4) 0.050(4) -0.002(3) 0.016(3) -0.003(3)
C7 0.054(4) 0.039(3) 0.030(3) 0.002(2) 0.011(3) -0.009(3)
C8 0.026(3) 0.035(3) 0.040(3) 0.002(2) 0.001(2) 0.005(2)
C9 0.027(3) 0.049(4) 0.040(3) 0.000(3) 0.008(2) 0.001(3)
C10 0.042(4) 0.072(5) 0.054(4) 0.003(4) 0.003(3) -0.011(3)
C11 0.038(4) 0.164(9) 0.043(4) -0.005(5) -0.005(3) -0.013(5)
C12 0.057(5) 0.155(10) 0.052(5) 0.021(6) -0.001(4) 0.036(6)
C13 0.081(6) 0.092(6) 0.079(6) 0.030(5) 0.012(5) 0.058(5)
C14 0.041(4) 0.059(4) 0.060(4) 0.007(3) 0.006(3) 0.018(3)
C15 0.036(3) 0.040(3) 0.037(3) 0.004(3) 0.006(3) 0.001(3)
C16 0.038(3) 0.042(3) 0.032(3) 0.004(2) 0.012(2) -0.007(2)
C17 0.045(4) 0.049(4) 0.044(4) 0.011(3) 0.013(3) -0.004(3)
C18 0.073(5) 0.071(5) 0.036(4) 0.008(3) 0.000(3) -0.011(4)
C19 0.082(6) 0.104(6) 0.040(4) 0.005(4) 0.034(4) -0.021(5)
C20 0.053(4) 0.123(7) 0.060(5) -0.005(4) 0.032(4) -0.023(4)
C21 0.049(4) 0.078(5) 0.043(4) 0.000(3) 0.011(3) -0.017(3)
C22 0.041(3) 0.026(3) 0.034(3) -0.001(2) 0.002(2) -0.001(2)
C23 0.030(3) 0.025(3) 0.036(3) 0.000(2) -0.001(2) 0.000(2)
C24 0.041(3) 0.031(3) 0.068(4) 0.000(3) 0.013(3) -0.001(3)
C25 0.047(4) 0.047(4) 0.090(5) -0.002(4) 0.038(4) 0.006(3)
C26 0.054(4) 0.039(4) 0.080(5) -0.008(3) 0.012(4) 0.023(3)
C27 0.051(4) 0.025(3) 0.055(4) 0.003(3) -0.003(3) 0.001(3)
C28 0.037(3) 0.034(3) 0.033(3) -0.003(2) 0.001(2) 0.000(2)
C29 0.028(3) 0.031(3) 0.037(3) -0.008(2) 0.001(2) -0.003(2)
C30 0.037(3) 0.031(3) 0.028(3) -0.004(2) 0.005(2) 0.003(2)
C31 0.044(3) 0.041(3) 0.035(3) -0.004(3) 0.009(3) 0.002(3)
C32 0.072(5) 0.053(4) 0.032(3) 0.003(3) 0.001(3) 0.008(3)
C33 0.082(5) 0.077(5) 0.034(4) 0.005(3) 0.021(4) 0.010(4)
C34 0.063(4) 0.061(4) 0.063(5) -0.001(3) 0.036(4) 0.013(3)
C35 0.050(4) 0.049(4) 0.035(3) -0.005(3) 0.010(3) 0.007(3)
C36 0.047(3) 0.031(3) 0.023(3) 0.004(2) 0.005(2) 0.003(3)
C37 0.047(3) 0.028(3) 0.035(3) 0.002(2) 0.010(3) 0.005(2)
C38 0.066(4) 0.025(3) 0.036(3) 0.002(2) 0.016(3) 0.008(3)
C39 0.075(5) 0.039(3) 0.032(3) 0.003(3) 0.016(3) 0.001(3)
C40 0.086(5) 0.047(4) 0.036(4) 0.000(3) 0.025(4) 0.007(4)
C41 0.055(4) 0.053(4) 0.077(5) 0.004(4) 0.032(4) 0.017(3)
C42 0.058(4) 0.051(4) 0.036(3) 0.006(3) 0.009(3) 0.011(3)
C43 0.039(3) 0.022(3) 0.029(3) -0.005(2) 0.004(2) -0.003(2)
C44 0.036(3) 0.020(2) 0.027(3) -0.001(2) 0.000(2) 0.002(2)
C45 0.045(3) 0.027(3) 0.045(3) -0.010(2) 0.005(3) 0.004(3)
C46 0.051(4) 0.031(3) 0.060(4) -0.003(3) 0.004(3) -0.009(3)
C47 0.072(4) 0.020(3) 0.048(4) -0.005(2) 0.001(3) -0.002(3)
C48 0.061(4) 0.026(3) 0.032(3) -0.003(2) 0.004(3) 0.015(3)
C49 0.043(3) 0.031(3) 0.030(3) 0.000(2) 0.003(2) 0.006(2)
C50 0.044(3) 0.031(3) 0.025(3) 0.004(2) -0.002(2) 0.006(3)
C51 0.052(3) 0.024(3) 0.029(3) 0.002(2) -0.006(2) -0.003(3)
C52 0.060(4) 0.033(3) 0.031(3) -0.001(2) -0.008(3) 0.000(3)
C53 0.081(5) 0.038(3) 0.036(3) -0.002(3) 0.002(3) -0.018(3)
C54 0.112(6) 0.025(3) 0.037(3) 0.008(3) -0.005(4) -0.007(4)
C55 0.089(5) 0.039(4) 0.039(3) -0.001(3) -0.017(3) 0.024(4)
C56 0.056(4) 0.032(3) 0.036(3) -0.002(2) -0.006(3) 0.003(3)
C64 0.024(3) 0.038(4) 0.035(4) 0.005(3) 0.000(3) 0.001(3)
C65 0.029(4) 0.059(5) 0.031(4) -0.004(3) 0.001(3) -0.015(3)
C66 0.022(4) 0.067(5) 0.059(5) -0.013(4) -0.004(3) -0.008(4)
C67 0.055(6) 0.094(7) 0.097(9) -0.038(6) 0.030(6) -0.017(5)
C68 0.065(8) 0.149(11) 0.074(7) -0.060(7) 0.039(6) -0.065(7)
C69 0.050(6) 0.173(10) 0.042(5) 0.025(6) 0.009(4) -0.045(6)
C70 0.042(5) 0.119(8) 0.045(5) 0.023(5) 0.000(4) -0.026(5)
C71 0.026(3) 0.036(3) 0.046(3) -0.003(3) -0.002(2) -0.004(2)
C72 0.026(3) 0.036(3) 0.059(4) 0.000(3) 0.000(3) -0.003(2)
C73 0.032(3) 0.042(4) 0.071(4) 0.000(3) 0.003(3) -0.007(3)
C74 0.035(3) 0.051(4) 0.098(5) -0.013(4) 0.006(4) 0.008(3)
C75 0.027(3) 0.074(5) 0.103(6) -0.005(4) 0.015(4) 0.009(3)
C76 0.039(4) 0.079(5) 0.098(6) -0.006(4) -0.001(4) -0.025(4)
C77 0.046(4) 0.047(4) 0.080(5) -0.009(3) 0.007(3) -0.004(3)
C78 0.018(2) 0.036(3) 0.040(3) 0.000(3) -0.006(2) -0.004(2)
C79 0.032(3) 0.036(3) 0.043(3) -0.002(3) -0.009(2) 0.001(2)
C80 0.036(3) 0.044(3) 0.042(3) 0.001(3) -0.007(3) -0.002(3)
C81 0.053(4) 0.064(4) 0.047(4) -0.025(3) -0.014(3) 0.010(3)
C82 0.051(4) 0.096(6) 0.038(4) -0.001(4) 0.002(3) 0.013(4)
C83 0.053(4) 0.070(5) 0.052(4) 0.014(4) 0.006(3) 0.007(3)
C84 0.048(4) 0.055(4) 0.038(3) 0.011(3) 0.002(3) 0.002(3)
C85 0.033(3) 0.031(3) 0.038(3) 0.000(2) -0.006(2) -0.006(2)
C86 0.039(3) 0.030(3) 0.066(4) 0.000(3) 0.010(3) -0.005(3)
C87 0.046(4) 0.038(4) 0.088(5) -0.007(3) 0.016(4) -0.009(3)
C88 0.054(4) 0.061(5) 0.113(7) -0.021(5) 0.033(4) -0.029(4)
C89 0.089(6) 0.032(4) 0.137(8) 0.018(4) 0.044(6) 0.002(4)
C90 0.097(7) 0.055(5) 0.158(9) 0.039(6) 0.011(7) 0.010(5)
C91 0.069(5) 0.036(4) 0.134(7) 0.033(4) 0.018(5) 0.002(4)
C92 0.034(3) 0.029(3) 0.030(3) -0.002(2) -0.002(2) 0.004(2)
C93 0.045(3) 0.020(3) 0.037(3) -0.002(2) -0.002(2) -0.003(2)
C94 0.052(4) 0.037(3) 0.052(4) -0.009(3) 0.004(3) -0.012(3)
C95 0.089(6) 0.045(4) 0.062(5) -0.009(3) 0.037(4) -0.029(4)
C96 0.120(7) 0.046(4) 0.038(4) 0.009(3) 0.018(4) -0.009(4)
C97 0.104(6) 0.054(4) 0.045(4) 0.016(3) -0.020(4) 0.018(4)
C98 0.057(4) 0.045(4) 0.044(4) 0.007(3) 0.000(3) 0.004(3)
C99 0.032(3) 0.030(3) 0.030(3) -0.003(2) -0.005(2) -0.005(2)
C100 0.034(3) 0.037(3) 0.030(3) 0.002(2) 0.000(2) 0.005(2)
C101 0.073(5) 0.044(4) 0.044(4) -0.003(3) 0.009(3) -0.002(3)
C102 0.114(6) 0.065(5) 0.043(4) -0.003(4) 0.024(4) 0.018(5)
C103 0.085(5) 0.082(6) 0.046(4) 0.018(4) 0.043(4) 0.021(4)
C104 0.055(4) 0.059(4) 0.051(4) 0.025(3) 0.012(3) 0.003(3)
C105 0.042(3) 0.041(3) 0.035(3) 0.009(3) 0.006(3) -0.003(3)
C106 0.032(3) 0.024(3) 0.036(3) 0.000(2) -0.004(2) -0.005(2)
C107 0.038(3) 0.027(3) 0.030(3) -0.001(2) -0.006(2) -0.002(2)
C108 0.041(3) 0.041(3) 0.044(3) -0.008(3) -0.012(3) 0.009(3)
C109 0.056(4) 0.053(4) 0.034(3) -0.015(3) -0.007(3) 0.003(3)
C110 0.054(4) 0.049(4) 0.027(3) 0.002(3) -0.013(3) -0.007(3)
C111 0.050(4) 0.034(3) 0.046(3) 0.002(3) -0.017(3) 0.004(3)
C112 0.043(3) 0.032(3) 0.035(3) -0.009(2) -0.004(3) -0.003(2)
C113 0.031(3) 0.029(3) 0.044(3) 0.007(2) -0.006(2) 0.000(2)
C114 0.034(3) 0.021(3) 0.090(5) 0.005(3) -0.006(3) -0.003(2)
C115 0.058(5) 0.037(4) 0.120(7) -0.008(4) -0.042(5) -0.006(3)
C116 0.046(5) 0.040(5) 0.241(14) 0.033(6) -0.069(7) -0.013(4)
C117 0.022(4) 0.049(6) 0.35(2) 0.089(9) -0.018(8) 0.000(4)
C118 0.057(5) 0.048(5) 0.210(11) 0.028(6) 0.060(7) 0.018(4)
C119 0.040(4) 0.039(4) 0.129(7) 0.026(4) 0.024(4) 0.015(3)
O49 0.014(5) 0.002(4) 0.018(5) 0.005(4) -0.015(4) -0.014(4)
C120 0.131(11) 0.070(8) 0.125(11) 0.051(7) 0.089(9) 0.046(7)
Cl1 0.080(2) 0.120(3) 0.169(4) -0.002(3) 0.034(2) -0.012(2)
Cl2 0.078(2) 0.146(3) 0.101(2) 0.041(2) 0.0133(18) -0.004(2)
C121 0.060(7) 0.048(6) 0.147(11) -0.005(7) -0.011(7) -0.017(5)
Cl3 0.110(3) 0.098(3) 0.170(4) 0.058(3) 0.010(3) -0.002(2)
Cl4 0.0552(17) 0.083(2) 0.149(3) -0.0246(19) 0.0219(18) -0.0218(14)
C122 0.089(5) 0.040(4) 0.076(5) -0.002(3) 0.017(4) -0.011(4)
Cl5 0.1016(17) 0.1167(19) 0.0992(17) -0.0025(14) -0.0120(14) -0.0329(14)
Cl6 0.0789(13) 0.0492(10) 0.1147(16) -0.0076(10) 0.0159(12) -0.0034(9)
C123 0.072(5) 0.094(6) 0.139(8) -0.036(6) 0.058(6) -0.027(5)
Cl7 0.136(2) 0.132(2) 0.135(2) 0.0499(19) 0.044(2) -0.0049(18)
Cl8 0.1067(19) 0.112(2) 0.208(3) -0.050(2) 0.084(2) -0.0469(15)
C124 0.087(8) 0.076(8) 0.105(9) 0.000 -0.009(7) 0.000
Cl9 0.1003(17) 0.1153(19) 0.1049(18) -0.0178(14) -0.0176(14) -0.0143(14)
C125 0.082(8) 0.155(13) 0.111(10) 0.011(9) -0.006(7) -0.010(8)
Cl10 0.127(4) 0.705(17) 0.149(5) 0.123(7) 0.047(4) 0.044(7)
Cl11 0.261(6) 0.087(3) 0.165(4) 0.014(3) -0.109(4) -0.009(3)
N1 0.076(6) 0.052(5) 0.080(6) 0.000 0.040(5) 0.000
C126 0.092(7) 0.070(6) 0.227(12) -0.041(7) 0.079(7) 0.001(5)
C127 0.116(8) 0.149(10) 0.102(7) 0.038(7) 0.006(6) -0.045(7)
N2 0.069(6) 0.051(5) 0.137(9) 0.000 0.044(6) 0.000
C128 0.185(12) 0.134(10) 0.171(11) 0.009(8) 0.113(10) 0.062(8)
C129 0.188(14) 0.173(13) 0.253(17) 0.110(12) 0.014(11) 0.074(10)

loop_
_atom_type_symbol
_atom_type_description
_atom_type_scat_dispersion_real
_atom_type_scat_dispersion_imag
_atom_type_scat_source
C C 0.0033 0.0016 'International Tables Vol C Tables 4.2.6.8 and 6.1.1.4'
H H 0.0000 0.0000 'International Tables Vol C Tables 4.2.6.8 and 6.1.1.4'
N N 0.0061 0.0033 'International Tables Vol C Tables 4.2.6.8 and 6.1.1.4'
O O 0.0106 0.0060 'International Tables Vol C Tables 4.2.6.8 and 6.1.1.4'
F F 0.0171 0.0103 'International Tables Vol C Tables 4.2.6.8 and 6.1.1.4'
Cl Cl 0.1484 0.1585 'International Tables Vol C Tables 4.2.6.8 and 6.1.1.4'
Mn Mn 0.3368 0.7283 'International Tables Vol C Tables 4.2.6.8 and 6.1.1.4'

loop_
_geom_angle_atom_site_label_1
_geom_angle_atom_site_label_2
_geom_angle_atom_site_label_3
_geom_angle
_geom_angle_site_symmetry_1
_geom_angle_site_symmetry_3
_geom_angle_publ_flag
O1 Mn1 O5 89.76(13) . . ?
O1 Mn1 O6 92.08(13) . . ?
O5 Mn1 O6 83.36(13) . . ?
O1 Mn1 O2 85.41(12) . . ?
O5 Mn1 O2 174.71(13) . . ?
O6 Mn1 O2 98.95(12) . . ?
O1 Mn1 O4 84.20(12) . . ?
O5 Mn1 O4 96.38(13) . . ?
O6 Mn1 O4 176.28(13) . . ?
O2 Mn1 O4 81.01(12) . . ?
O1 Mn1 O14 174.93(13) . . ?
O5 Mn1 O14 91.57(14) . . ?
O6 Mn1 O14 92.93(13) . . ?
O2 Mn1 O14 93.06(13) . . ?
O4 Mn1 O14 90.78(13) . . ?
O1 Mn1 Mn4 42.68(9) . . ?
O5 Mn1 Mn4 88.52(9) . . ?
O6 Mn1 Mn4 134.16(10) . . ?
O2 Mn1 Mn4 86.47(9) . . ?
O4 Mn1 Mn4 42.14(8) . . ?
O14 Mn1 Mn4 132.45(10) . . ?
O1 Mn1 Mn5 97.72(9) . . ?
O5 Mn1 Mn5 41.84(9) . . ?
O6 Mn1 Mn5 42.34(9) . . ?
O2 Mn1 Mn5 141.07(9) . . ?
O4 Mn1 Mn5 137.91(9) . . ?
O14 Mn1 Mn5 86.51(10) . . ?
Mn4 Mn1 Mn5 121.60(3) . . ?
O1 Mn1 Mn2 43.94(9) . . ?
O5 Mn1 Mn2 133.15(10) . . ?
O6 Mn1 Mn2 90.44(9) . . ?
O2 Mn1 Mn2 42.43(9) . . ?
O4 Mn1 Mn2 87.04(9) . . ?
O14 Mn1 Mn2 135.21(10) . . ?
Mn4 Mn1 Mn2 63.47(2) . . ?
Mn5 Mn1 Mn2 122.98(3) . . ?
O1 Mn1 Mn3 84.13(9) . . ?
O5 Mn1 Mn3 136.84(9) . . ?
O6 Mn1 Mn3 139.39(9) . . ?
O2 Mn1 Mn3 40.48(9) . . ?
O4 Mn1 Mn3 40.54(9) . . ?
O14 Mn1 Mn3 91.56(10) . . ?
Mn4 Mn1 Mn3 58.91(2) . . ?
Mn5 Mn1 Mn3 177.56(3) . . ?
Mn2 Mn1 Mn3 59.46(2) . . ?
O8 Mn2 O7 84.46(13) . . ?
O8 Mn2 O2 91.65(13) . . ?
O7 Mn2 O2 93.03(13) . . ?
O8 Mn2 O26 94.73(14) . . ?
O7 Mn2 O26 92.72(14) . . ?
O2 Mn2 O26 171.79(13) . . ?
O8 Mn2 O3 101.98(13) . . ?
O7 Mn2 O3 172.34(13) . . ?
O2 Mn2 O3 82.73(12) . . ?
O26 Mn2 O3 90.88(13) . . ?
O8 Mn2 O1 174.10(13) . . ?
O7 Mn2 O1 94.15(13) . . ?
O2 Mn2 O1 82.69(12) . . ?
O26 Mn2 O1 91.06(13) . . ?
O3 Mn2 O1 79.02(12) . . ?
O8 Mn2 Mn7 42.24(9) . . ?
O7 Mn2 Mn7 43.21(9) . . ?
O2 Mn2 Mn7 100.34(9) . . ?
O26 Mn2 Mn7 87.86(10) . . ?
O3 Mn2 Mn7 143.80(9) . . ?
O1 Mn2 Mn7 137.16(9) . . ?
O8 Mn2 Mn1 132.73(10) . . ?
O7 Mn2 Mn1 87.96(10) . . ?
O2 Mn2 Mn1 42.21(9) . . ?
O26 Mn2 Mn1 132.26(10) . . ?
O3 Mn2 Mn1 84.61(9) . . ?
O1 Mn2 Mn1 41.39(8) . . ?
Mn7 Mn2 Mn1 121.77(3) . . ?
O8 Mn2 Mn3 92.05(10) . . ?
O7 Mn2 Mn3 135.31(10) . . ?
O2 Mn2 Mn3 42.43(9) . . ?
O26 Mn2 Mn3 131.94(10) . . ?
O3 Mn2 Mn3 41.31(9) . . ?
O1 Mn2 Mn3 84.90(9) . . ?
Mn7 Mn2 Mn3 125.72(3) . . ?
Mn1 Mn2 Mn3 62.41(2) . . ?
O8 Mn2 Mn4 141.47(10) . . ?
O7 Mn2 Mn4 133.56(10) . . ?
O2 Mn2 Mn4 81.83(9) . . ?
O26 Mn2 Mn4 89.96(10) . . ?
O3 Mn2 Mn4 39.63(9) . . ?
O1 Mn2 Mn4 39.43(8) . . ?
Mn7 Mn2 Mn4 175.94(3) . . ?
Mn1 Mn2 Mn4 57.80(2) . . ?
Mn3 Mn2 Mn4 58.09(2) . . ?
O9 Mn3 O10 84.34(13) . . ?
O9 Mn3 O3 92.45(13) . . ?
O10 Mn3 O3 92.47(13) . . ?
O9 Mn3 O2 98.30(13) . . ?
O10 Mn3 O2 174.84(13) . . ?
O3 Mn3 O2 83.01(12) . . ?
O9 Mn3 O4 175.06(13) . . ?
O10 Mn3 O4 97.78(12) . . ?
O3 Mn3 O4 83.02(12) . . ?
O2 Mn3 O4 79.25(12) . . ?
O9 Mn3 O33 91.97(14) . . ?
O10 Mn3 O33 92.62(13) . . ?
O3 Mn3 O33 173.57(13) . . ?
O2 Mn3 O33 91.72(12) . . ?
O4 Mn3 O33 92.39(13) . . ?
O9 Mn3 Mn9 41.29(9) . . ?
O10 Mn3 Mn9 43.87(9) . . ?
O3 Mn3 Mn9 99.85(9) . . ?
O2 Mn3 Mn9 139.32(9) . . ?
O4 Mn3 Mn9 141.41(9) . . ?
O33 Mn3 Mn9 86.55(9) . . ?
O9 Mn3 Mn4 134.28(10) . . ?
O10 Mn3 Mn4 90.07(9) . . ?
O3 Mn3 Mn4 42.39(9) . . ?
O2 Mn3 Mn4 84.91(9) . . ?
O4 Mn3 Mn4 41.54(8) . . ?
O33 Mn3 Mn4 133.67(10) . . ?
Mn9 Mn3 Mn4 124.16(3) . . ?
O9 Mn3 Mn2 90.03(10) . . ?
O10 Mn3 Mn2 134.29(10) . . ?
O3 Mn3 Mn2 42.37(9) . . ?
O2 Mn3 Mn2 41.65(9) . . ?
O4 Mn3 Mn2 85.30(9) . . ?
O33 Mn3 Mn2 132.97(9) . . ?
Mn9 Mn3 Mn2 122.51(3) . . ?
Mn4 Mn3 Mn2 62.58(2) . . ?
O9 Mn3 Mn1 137.79(10) . . ?
O10 Mn3 Mn1 137.43(9) . . ?
O3 Mn3 Mn1 81.86(9) . . ?
O2 Mn3 Mn1 39.56(9) . . ?
O4 Mn3 Mn1 39.71(8) . . ?
O33 Mn3 Mn1 91.73(9) . . ?
Mn9 Mn3 Mn1 177.95(3) . . ?
Mn4 Mn3 Mn1 57.88(2) . . ?
Mn2 Mn3 Mn1 58.13(2) . . ?
O11 Mn4 O4 92.48(13) . . ?
O11 Mn4 O12 84.08(13) . . ?
O4 Mn4 O12 87.99(12) . . ?
O11 Mn4 O1 174.91(13) . . ?
O4 Mn4 O1 84.13(12) . . ?
O12 Mn4 O1 99.56(13) . . ?
O11 Mn4 O3 94.66(12) . . ?
O4 Mn4 O3 84.32(12) . . ?
O12 Mn4 O3 172.16(13) . . ?
O1 Mn4 O3 81.25(12) . . ?
O11 Mn4 O45 91.87(13) . . ?
O4 Mn4 O45 175.36(14) . . ?
O12 Mn4 O45 90.85(13) . . ?
O1 Mn4 O45 91.64(13) . . ?
O3 Mn4 O45 96.93(13) . . ?
O11 Mn4 Mn11 42.05(9) . . ?
O4 Mn4 Mn11 96.14(9) . . ?
O12 Mn4 Mn11 42.68(9) . . ?
O1 Mn4 Mn11 142.00(9) . . ?
O3 Mn4 Mn11 136.70(9) . . ?
O45 Mn4 Mn11 86.02(10) . . ?
O11 Mn4 Mn1 135.21(10) . . ?
O4 Mn4 Mn1 42.91(9) . . ?
O12 Mn4 Mn1 89.56(9) . . ?
O1 Mn4 Mn1 41.84(9) . . ?
O3 Mn4 Mn1 85.89(9) . . ?
O45 Mn4 Mn1 132.62(10) . . ?
Mn11 Mn4 Mn1 122.95(3) . . ?
O11 Mn4 Mn3 87.86(9) . . ?
O4 Mn4 Mn3 43.21(9) . . ?
O12 Mn4 Mn3 130.11(9) . . ?
O1 Mn4 Mn3 87.07(9) . . ?
O3 Mn4 Mn3 42.05(9) . . ?
O45 Mn4 Mn3 138.67(10) . . ?
Mn11 Mn4 Mn3 118.71(3) . . ?
Mn1 Mn4 Mn3 63.22(2) . . ?
O11 Mn4 Mn2 134.95(9) . . ?
O4 Mn4 Mn2 83.73(9) . . ?
O12 Mn4 Mn2 140.25(9) . . ?
O1 Mn4 Mn2 40.98(9) . . ?
O3 Mn4 Mn2 40.30(9) . . ?
O45 Mn4 Mn2 94.33(10) . . ?
Mn11 Mn4 Mn2 177.00(3) . . ?
Mn1 Mn4 Mn2 58.73(2) . . ?
Mn3 Mn4 Mn2 59.32(2) . . ?
O5 Mn5 O6 83.27(13) . . ?
O5 Mn5 O19 174.88(15) . . ?
O6 Mn5 O19 95.81(14) . . ?
O5 Mn5 O16 95.08(13) . . ?
O6 Mn5 O16 177.22(14) . . ?
O19 Mn5 O16 85.64(14) . . ?
O5 Mn5 O18 93.79(14) . . ?
O6 Mn5 O18 93.54(14) . . ?
O19 Mn5 O18 91.28(15) . . ?
O16 Mn5 O18 88.79(14) . . ?
O5 Mn5 O13 85.63(13) . . ?
O6 Mn5 O13 87.20(13) . . ?
O19 Mn5 O13 89.30(14) . . ?
O16 Mn5 O13 90.45(14) . . ?
O18 Mn5 O13 179.01(14) . . ?
O5 Mn5 Mn1 41.89(9) . . ?
O6 Mn5 Mn1 42.20(9) . . ?
O19 Mn5 Mn1 136.15(11) . . ?
O16 Mn5 Mn1 135.76(10) . . ?
O18 Mn5 Mn1 101.40(10) . . ?
O13 Mn5 Mn1 78.71(9) . . ?
O6 Mn6 O7 93.64(13) . . ?
O6 Mn6 O24 174.33(14) . . ?
O7 Mn6 O24 90.74(14) . . ?
O6 Mn6 O20 92.76(14) . . ?
O7 Mn6 O20 173.61(14) . . ?
O24 Mn6 O20 82.88(14) . . ?
O6 Mn6 O22 93.50(13) . . ?
O7 Mn6 O22 93.99(13) . . ?
O24 Mn6 O22 89.78(15) . . ?
O20 Mn6 O22 85.66(14) . . ?
O6 Mn6 O21 95.27(14) . . ?
O7 Mn6 O21 91.72(15) . . ?
O24 Mn6 O21 80.99(16) . . ?
O20 Mn6 O21 87.65(16) . . ?
O22 Mn6 O21 169.21(15) . . ?
O8 Mn7 O7 82.99(13) . . ?
O8 Mn7 O28 95.83(13) . . ?
O7 Mn7 O28 175.22(14) . . ?
O8 Mn7 O25 170.03(14) . . ?
O7 Mn7 O25 95.10(13) . . ?
O28 Mn7 O25 85.27(14) . . ?
O8 Mn7 O23 98.46(13) . . ?
O7 Mn7 O23 91.76(13) . . ?
O28 Mn7 O23 93.00(14) . . ?
O25 Mn7 O23 91.37(14) . . ?
O8 Mn7 O27 86.98(13) . . ?
O7 Mn7 O27 86.70(13) . . ?
O28 Mn7 O27 88.62(14) . . ?
O25 Mn7 O27 83.14(14) . . ?
O23 Mn7 O27 174.13(13) . . ?
O8 Mn7 Mn2 41.56(9) . . ?
O7 Mn7 Mn2 42.39(9) . . ?
O28 Mn7 Mn2 135.46(10) . . ?
O25 Mn7 Mn2 134.07(10) . . ?
O23 Mn7 Mn2 103.83(9) . . ?
O27 Mn7 Mn2 78.77(9) . . ?
O9 Mn8 O29 177.55(13) . . ?
O9 Mn8 O8 88.63(12) . . ?
O29 Mn8 O8 89.01(13) . . ?
O9 Mn8 O30 90.21(13) . . ?
O29 Mn8 O30 92.15(13) . . ?
O8 Mn8 O30 178.78(13) . . ?
O9 Mn8 O48 91.41(13) . . ?
O29 Mn8 O48 89.36(14) . . ?
O8 Mn8 O48 92.85(14) . . ?
O30 Mn8 O48 86.80(15) . . ?
O9 Mn8 O47 86.21(13) . . ?
O29 Mn8 O47 93.23(14) . . ?
O8 Mn8 O47 92.08(13) . . ?
O30 Mn8 O47 88.21(14) . . ?
O48 Mn8 O47 174.47(15) . . ?
O9 Mn9 O10 82.53(13) . . ?
O9 Mn9 O31 96.36(13) . . ?
O10 Mn9 O31 175.81(14) . . ?
O9 Mn9 O36 174.82(14) . . ?
O10 Mn9 O36 95.18(13) . . ?
O31 Mn9 O36 85.59(14) . . ?
O9 Mn9 O32 87.32(13) . . ?
O10 Mn9 O32 86.58(12) . . ?
O31 Mn9 O32 89.33(13) . . ?
O36 Mn9 O32 87.90(13) . . ?
O9 Mn9 O34 94.24(13) . . ?
O10 Mn9 O34 95.68(13) . . ?
O31 Mn9 O34 88.43(14) . . ?
O36 Mn9 O34 90.61(14) . . ?
O32 Mn9 O34 177.40(13) . . ?
O9 Mn9 Mn3 40.64(9) . . ?
O10 Mn9 Mn3 42.69(9) . . ?
O31 Mn9 Mn3 135.44(10) . . ?
O36 Mn9 Mn3 136.17(10) . . ?
O32 Mn9 Mn3 79.62(9) . . ?
O34 Mn9 Mn3 102.92(9) . . ?
O10 Mn10 O11 94.83(13) . . ?
O10 Mn10 O40 174.45(14) . . ?
O11 Mn10 O40 89.57(13) . . ?
O10 Mn10 O37 92.49(13) . . ?
O11 Mn10 O37 170.95(13) . . ?
O40 Mn10 O37 83.46(14) . . ?
O10 Mn10 O38 94.45(13) . . ?
O11 Mn10 O38 93.09(13) . . ?
O40 Mn10 O38 88.67(14) . . ?
O37 Mn10 O38 81.04(14) . . ?
O10 Mn10 O35 94.98(13) . . ?
O11 Mn10 O35 97.76(14) . . ?
O40 Mn10 O35 81.06(14) . . ?
O37 Mn10 O35 86.87(14) . . ?
O38 Mn10 O35 164.96(13) . . ?
O11 Mn11 O12 83.91(13) . . ?
O11 Mn11 O42 178.84(14) . . ?
O12 Mn11 O42 95.11(13) . . ?
O11 Mn11 O41 94.39(13) . . ?
O12 Mn11 O41 171.53(14) . . ?
O42 Mn11 O41 86.48(13) . . ?
O11 Mn11 O39 94.51(13) . . ?
O12 Mn11 O39 95.77(12) . . ?
O42 Mn11 O39 86.21(13) . . ?
O41 Mn11 O39 92.64(14) . . ?
O11 Mn11 O44 87.91(13) . . ?
O12 Mn11 O44 84.64(13) . . ?
O42 Mn11 O44 91.38(13) . . ?
O41 Mn11 O44 87.00(14) . . ?
O39 Mn11 O44 177.58(13) . . ?
O11 Mn11 Mn4 41.83(9) . . ?
O12 Mn11 Mn4 42.73(9) . . ?
O42 Mn11 Mn4 137.11(10) . . ?
O41 Mn11 Mn4 133.86(10) . . ?
O39 Mn11 Mn4 102.70(9) . . ?
O44 Mn11 Mn4 79.22(9) . . ?
O5 Mn12 O12 95.31(13) . . ?
O5 Mn12 O43 173.48(14) . . ?
O12 Mn12 O43 91.09(13) . . ?
O5 Mn12 O15 91.76(14) . . ?
O12 Mn12 O15 172.32(14) . . ?
O43 Mn12 O15 81.92(14) . . ?
O5 Mn12 O17 93.12(14) . . ?
O12 Mn12 O17 95.74(14) . . ?
O43 Mn12 O17 84.96(15) . . ?
O15 Mn12 O17 86.83(16) . . ?
O5 Mn12 O46 89.06(14) . . ?
O12 Mn12 O46 93.79(13) . . ?
O43 Mn12 O46 91.78(15) . . ?
O15 Mn12 O46 83.32(15) . . ?
O17 Mn12 O46 169.98(15) . . ?
Mn1 O1 Mn4 95.48(13) . . ?
Mn1 O1 Mn2 94.66(13) . . ?
Mn4 O1 Mn2 99.59(13) . . ?
Mn1 O2 Mn2 95.36(13) . . ?
Mn1 O2 Mn3 99.96(13) . . ?
Mn2 O2 Mn3 95.92(12) . . ?
Mn3 O3 Mn4 95.57(13) . . ?
Mn3 O3 Mn2 96.32(13) . . ?
Mn4 O3 Mn2 100.07(13) . . ?
Mn4 O4 Mn1 94.96(13) . . ?
Mn4 O4 Mn3 95.25(13) . . ?
Mn1 O4 Mn3 99.75(13) . . ?
Mn12 O5 Mn5 129.49(17) . . ?
Mn12 O5 Mn1 132.24(16) . . ?
Mn5 O5 Mn1 96.27(13) . . ?
Mn1 O6 Mn5 95.46(13) . . ?
Mn1 O6 Mn6 132.03(16) . . ?
Mn5 O6 Mn6 123.72(16) . . ?
Mn2 O7 Mn7 94.40(14) . . ?
Mn2 O7 Mn6 135.14(17) . . ?
Mn7 O7 Mn6 125.39(16) . . ?
Mn2 O8 Mn7 96.20(14) . . ?
Mn2 O8 Mn8 131.32(16) . . ?
Mn7 O8 Mn8 124.25(15) . . ?
Mn3 O9 Mn9 98.07(14) . . ?
Mn3 O9 Mn8 133.29(16) . . ?
Mn9 O9 Mn8 127.81(16) . . ?
Mn10 O10 Mn3 132.66(16) . . ?
Mn10 O10 Mn9 123.74(16) . . ?
Mn3 O10 Mn9 93.45(12) . . ?
Mn4 O11 Mn11 96.11(13) . . ?
Mn4 O11 Mn10 133.28(16) . . ?
Mn11 O11 Mn10 124.60(16) . . ?
Mn12 O12 Mn11 129.12(16) . . ?
Mn12 O12 Mn4 131.00(16) . . ?
Mn11 O12 Mn4 94.60(13) . . ?
C1 O13 Mn5 121.6(3) . . ?
C1 O14 Mn1 125.6(3) . . ?
C50 O15 Mn12 132.2(3) . . ?
C50 O16 Mn5 131.6(3) . . ?
C57 O17 Mn12 120.1(11) . . ?
C64 O18 C57 117.3(8) . . ?
C64 O18 Mn5 126.4(4) . . ?
C57 O18 Mn5 106.9(8) . . ?
C8 O19 Mn5 132.3(3) . . ?
C8 O20 Mn6 133.4(3) . . ?
C64 O21 Mn6 132.9(4) . . ?
C78 O22 Mn6 133.3(3) . . ?
C78 O23 Mn7 128.7(3) . . ?
C71 O24 Mn6 133.2(3) . . ?
C71 O25 Mn7 128.5(3) . . ?
C15 O26 Mn2 125.0(3) . . ?
C15 O27 Mn7 121.0(3) . . ?
C85 O28 Mn7 132.2(3) . . ?
C85 O29 Mn8 131.1(3) . . ?
C22 O30 Mn8 127.5(3) . . ?
C22 O31 Mn9 136.0(3) . . ?
C29 O32 Mn9 121.1(3) . . ?
C29 O33 Mn3 124.1(3) . . ?
C92 O34 Mn9 127.0(3) . . ?
C92 O35 Mn10 134.0(3) . . ?
C113 O36 Mn9 130.3(3) . . ?
C113 O37 Mn10 132.7(3) . . ?
C99 O38 Mn10 133.9(3) . . ?
C99 O39 Mn11 125.5(3) . . ?
C106 O40 Mn10 133.8(3) . . ?
C106 O41 Mn11 129.5(3) . . ?
C43 O42 Mn11 130.7(3) . . ?
C43 O43 Mn12 135.7(3) . . ?
C36 O44 Mn11 122.0(3) . . ?
C36 O45 Mn4 124.3(3) . . ?
Mn8 O47 H47 113.1 . . ?
Mn8 O47 H47' 125.7 . . ?
H47 O47 H47' 100.1 . . ?
Mn8 O48 H48 121.6 . . ?
Mn8 O48 H48' 128.8 . . ?
H48 O48 H48' 102.7 . . ?
O13 C1 O14 127.3(5) . . ?
O13 C1 C2 120.4(5) . . ?
O14 C1 C2 112.3(4) . . ?
C7 C2 C3 116.6(5) . . ?
C7 C2 C1 121.8(5) . . ?
C3 C2 C1 121.6(5) . . ?
F1 C3 C4 117.6(5) . . ?
F1 C3 C2 120.0(5) . . ?
C4 C3 C2 122.3(5) . . ?
F2 C4 C5 120.7(5) . . ?
F2 C4 C3 120.1(6) . . ?
C5 C4 C3 119.2(5) . . ?
F3 C5 C6 120.2(6) . . ?
F3 C5 C4 120.0(6) . . ?
C6 C5 C4 119.8(5) . . ?
F4 C6 C5 119.5(5) . . ?
F4 C6 C7 120.6(5) . . ?
C5 C6 C7 119.9(5) . . ?
F5 C7 C6 117.0(5) . . ?
F5 C7 C2 120.9(5) . . ?
C6 C7 C2 122.1(5) . . ?
O20 C8 O19 127.0(5) . . ?
O20 C8 C9 118.4(5) . . ?
O19 C8 C9 114.6(5) . . ?
C14 C9 C10 115.9(6) . . ?
C14 C9 C8 122.0(5) . . ?
C10 C9 C8 122.1(5) . . ?
F6 C10 C11 117.6(7) . . ?
F6 C10 C9 120.1(6) . . ?
C11 C10 C9 122.2(7) . . ?
C12 C11 F7 118.5(8) . . ?
C12 C11 C10 122.1(8) . . ?
F7 C11 C10 119.4(9) . . ?
C11 C12 F8 122.2(10) . . ?
C11 C12 C13 118.7(7) . . ?
F8 C12 C13 119.1(10) . . ?
F9 C13 C12 120.8(8) . . ?
F9 C13 C14 118.7(9) . . ?
C12 C13 C14 120.4(8) . . ?
F10 C14 C9 122.2(5) . . ?
F10 C14 C13 117.0(7) . . ?
C9 C14 C13 120.7(7) . . ?
O27 C15 O26 127.3(5) . . ?
O27 C15 C16 117.9(5) . . ?
O26 C15 C16 114.8(5) . . ?
C21 C16 C17 116.3(5) . . ?
C21 C16 C15 121.6(5) . . ?
C17 C16 C15 122.2(5) . . ?
F11 C17 C18 116.8(5) . . ?
F11 C17 C16 121.0(5) . . ?
C18 C17 C16 122.1(6) . . ?
F12 C18 C17 120.7(6) . . ?
F12 C18 C19 119.9(6) . . ?
C17 C18 C19 119.4(6) . . ?
F13 C19 C20 121.4(7) . . ?
F13 C19 C18 119.1(7) . . ?
C20 C19 C18 119.6(6) . . ?
C19 C20 F14 119.2(6) . . ?
C19 C20 C21 120.3(6) . . ?
F14 C20 C21 120.5(7) . . ?
F15 C21 C20 117.0(6) . . ?
F15 C21 C16 120.6(5) . . ?
C20 C21 C16 122.4(6) . . ?
O30 C22 O31 128.5(5) . . ?
O30 C22 C23 118.0(4) . . ?
O31 C22 C23 113.4(4) . . ?
C28 C23 C24 116.6(5) . . ?
C28 C23 C22 121.6(5) . . ?
C24 C23 C22 121.8(5) . . ?
F16 C24 C25 117.4(5) . . ?
F16 C24 C23 120.5(5) . . ?
C25 C24 C23 122.0(5) . . ?
F17 C25 C26 119.4(5) . . ?
F17 C25 C24 120.6(6) . . ?
C26 C25 C24 120.0(5) . . ?
F18 C26 C25 121.4(6) . . ?
F18 C26 C27 119.0(6) . . ?
C25 C26 C27 119.5(5) . . ?
F19 C27 C28 121.5(5) . . ?
F19 C27 C26 119.5(5) . . ?
C28 C27 C26 119.0(5) . . ?
F20 C28 C27 117.6(5) . . ?
F20 C28 C23 119.5(4) . . ?
C27 C28 C23 122.9(5) . . ?
O32 C29 O33 128.5(5) . . ?
O32 C29 C30 116.3(4) . . ?
O33 C29 C30 115.2(4) . . ?
C35 C30 C31 116.9(5) . . ?
C35 C30 C29 120.5(5) . . ?
C31 C30 C29 122.5(5) . . ?
F21 C31 C32 117.7(5) . . ?
F21 C31 C30 120.0(5) . . ?
C32 C31 C30 122.2(5) . . ?
F22 C32 C33 119.4(5) . . ?
F22 C32 C31 120.6(6) . . ?
C33 C32 C31 120.0(6) . . ?
F23 C33 C34 119.3(6) . . ?
F23 C33 C32 121.1(6) . . ?
C34 C33 C32 119.6(6) . . ?
C33 C34 F24 120.8(6) . . ?
C33 C34 C35 120.5(6) . . ?
F24 C34 C35 118.8(6) . . ?
F25 C35 C30 122.1(5) . . ?
F25 C35 C34 117.2(5) . . ?
C30 C35 C34 120.7(6) . . ?
O44 C36 O45 128.0(5) . . ?
O44 C36 C37 117.2(4) . . ?
O45 C36 C37 114.7(5) . . ?
C42 C37 C38 116.7(5) . . ?
C42 C37 C36 122.6(5) . . ?
C38 C37 C36 120.7(5) . . ?
F26 C38 C39 116.4(5) . . ?
F26 C38 C37 121.1(5) . . ?
C39 C38 C37 122.4(6) . . ?
F27 C39 C40 120.0(5) . . ?
F27 C39 C38 121.0(6) . . ?
C40 C39 C38 118.9(6) . . ?
C39 C40 F28 121.6(6) . . ?
C39 C40 C41 121.6(6) . . ?
F28 C40 C41 116.7(6) . . ?
F29 C41 C40 122.2(6) . . ?
F29 C41 C42 119.2(6) . . ?
C40 C41 C42 118.6(6) . . ?
F30 C42 C37 121.0(5) . . ?
F30 C42 C41 117.3(6) . . ?
C37 C42 C41 121.6(6) . . ?
O42 C43 O43 128.2(4) . . ?
O42 C43 C44 116.9(4) . . ?
O43 C43 C44 114.9(4) . . ?
C49 C44 C45 117.3(4) . . ?
C49 C44 C43 121.9(4) . . ?
C45 C44 C43 120.8(4) . . ?
F31 C45 C46 118.2(5) . . ?
F31 C45 C44 119.8(4) . . ?
C46 C45 C44 122.0(5) . . ?
F32 C46 C45 120.6(5) . . ?
F32 C46 C47 119.9(5) . . ?
C45 C46 C47 119.5(5) . . ?
F33 C47 C48 119.8(5) . . ?
F33 C47 C46 120.1(6) . . ?
C48 C47 C46 120.0(5) . . ?
C47 C48 F34 119.9(5) . . ?
C47 C48 C49 120.0(5) . . ?
F34 C48 C49 120.1(5) . . ?
F35 C49 C44 120.3(4) . . ?
F35 C49 C48 118.5(5) . . ?
C44 C49 C48 121.1(5) . . ?
O16 C50 O15 126.9(5) . . ?
O16 C50 C51 117.1(4) . . ?
O15 C50 C51 116.0(5) . . ?
C56 C51 C52 115.8(5) . . ?
C56 C51 C50 122.9(5) . . ?
C52 C51 C50 121.3(5) . . ?
F36 C52 C53 116.1(6) . . ?
F36 C52 C51 120.4(5) . . ?
C53 C52 C51 123.4(6) . . ?
F37 C53 C52 121.6(6) . . ?
F37 C53 C54 119.8(6) . . ?
C52 C53 C54 118.6(6) . . ?
F38 C54 C55 119.2(7) . . ?
F38 C54 C53 120.6(7) . . ?
C55 C54 C53 120.2(5) . . ?
F39 C55 C54 120.5(6) . . ?
F39 C55 C56 119.6(7) . . ?
C54 C55 C56 119.8(6) . . ?
F40 C56 C51 120.3(5) . . ?
F40 C56 C55 117.4(5) . . ?
C51 C56 C55 122.2(6) . . ?
O17 C57 C58 112.4(18) . . ?
O17 C57 O18 151.2(18) . . ?
C58 C57 O18 95.6(15) . . ?
C59 C58 C63 120.0 . . ?
C59 C58 C57 136.0(17) . . ?
C63 C58 C57 103.7(17) . . ?
F41 C59 C58 112(3) . . ?
F41 C59 C60 126(3) . . ?
C58 C59 C60 120.0 . . ?
F42 C60 C61 122(3) . . ?
F42 C60 C59 115(2) . . ?
C61 C60 C59 120.0 . . ?
F43 C61 C62 122(2) . . ?
F43 C61 C60 118(2) . . ?
C62 C61 C60 120.0 . . ?
C61 C62 C63 120.0 . . ?
C61 C62 F44 103.7(18) . . ?
C63 C62 F44 134.6(18) . . ?
C62 C63 C58 120.0 . . ?
C62 C63 F45 99.7(18) . . ?
C58 C63 F45 139.1(18) . . ?
O21 C64 O18 129.1(6) . . ?
O21 C64 C65 113.3(6) . . ?
O18 C64 C65 117.6(6) . . ?
C66 C65 C70 120.0 . . ?
C66 C65 C64 118.5(4) . . ?
C70 C65 C64 121.4(5) . . ?
F46 C66 C67 116.2(5) . . ?
F46 C66 C65 123.8(5) . . ?
C67 C66 C65 120.0 . . ?
F47 C67 C66 122.3(6) . . ?
F47 C67 C68 117.6(6) . . ?
C66 C67 C68 120.0 . . ?
F48 C68 C69 117.7(7) . . ?
F48 C68 C67 122.2(7) . . ?
C69 C68 C67 120.0 . . ?
F49 C69 C70 119.8(7) . . ?
F49 C69 C68 120.2(7) . . ?
C70 C69 C68 120.0 . . ?
F50 C70 C69 119.8(5) . . ?
F50 C70 C65 120.2(5) . . ?
C69 C70 C65 120.0 . . ?
O25 C71 O24 129.0(5) . . ?
O25 C71 C72 115.9(5) . . ?
O24 C71 C72 115.1(5) . . ?
C73 C72 C77 116.0(5) . . ?
C73 C72 C71 122.5(5) . . ?
C77 C72 C71 121.6(5) . . ?
F51 C73 C72 119.8(5) . . ?
F51 C73 C74 117.3(5) . . ?
C72 C73 C74 122.9(6) . . ?
F52 C74 C75 120.0(6) . . ?
F52 C74 C73 120.8(6) . . ?
C75 C74 C73 119.2(6) . . ?
C74 C75 C76 120.8(6) . . ?
C74 C75 F53 119.7(6) . . ?
C76 C75 F53 119.3(7) . . ?
C75 C76 F54 121.5(6) . . ?
C75 C76 C77 119.9(6) . . ?
F54 C76 C77 118.5(7) . . ?
F55 C77 C72 120.6(5) . . ?
F55 C77 C76 118.5(6) . . ?
C72 C77 C76 120.9(6) . . ?
O22 C78 O23 127.8(5) . . ?
O22 C78 C79 115.1(5) . . ?
O23 C78 C79 117.1(5) . . ?
C80 C79 C84 116.7(5) . . ?
C80 C79 C78 122.5(5) . . ?
C84 C79 C78 120.8(5) . . ?
F56 C80 C79 119.7(5) . . ?
F56 C80 C81 118.6(5) . . ?
C79 C80 C81 121.7(6) . . ?
F57 C81 C82 121.3(6) . . ?
F57 C81 C80 119.6(6) . . ?
C82 C81 C80 119.1(6) . . ?
C83 C82 F58 120.7(7) . . ?
C83 C82 C81 121.3(6) . . ?
F58 C82 C81 117.9(7) . . ?
F59 C83 C82 120.3(6) . . ?
F59 C83 C84 121.2(7) . . ?
C82 C83 C84 118.5(6) . . ?
F60 C84 C83 116.7(6) . . ?
F60 C84 C79 120.8(5) . . ?
C83 C84 C79 122.6(6) . . ?
O29 C85 O28 127.6(5) . . ?
O29 C85 C86 118.0(5) . . ?
O28 C85 C86 114.4(5) . . ?
C87 C86 C91 117.8(6) . . ?
C87 C86 C85 122.4(5) . . ?
C91 C86 C85 119.6(5) . . ?
F61 C87 C86 119.8(5) . . ?
F61 C87 C88 120.9(6) . . ?
C86 C87 C88 119.3(7) . . ?
F62 C88 C89 122.5(7) . . ?
F62 C88 C87 117.4(8) . . ?
C89 C88 C87 120.1(7) . . ?
C90 C89 F63 120.2(9) . . ?
C90 C89 C88 120.9(7) . . ?
F63 C89 C88 118.9(8) . . ?
F64 C90 C89 117.6(8) . . ?
F64 C90 C91 121.9(9) . . ?
C89 C90 C91 120.5(9) . . ?
F65 C91 C90 118.0(8) . . ?
F65 C91 C86 120.5(6) . . ?
C90 C91 C86 121.4(8) . . ?
O35 C92 O34 127.7(5) . . ?
O35 C92 C93 114.9(4) . . ?
O34 C92 C93 117.4(4) . . ?
C98 C93 C94 116.2(5) . . ?
C98 C93 C92 121.0(5) . . ?
C94 C93 C92 122.8(5) . . ?
F66 C94 C95 119.1(6) . . ?
F66 C94 C93 118.8(5) . . ?
C95 C94 C93 122.0(6) . . ?
F67 C95 C96 120.8(7) . . ?
F67 C95 C94 119.4(7) . . ?
C96 C95 C94 119.8(6) . . ?
F68 C96 C95 120.4(8) . . ?
F68 C96 C97 119.6(8) . . ?
C95 C96 C97 120.0(6) . . ?
F69 C97 C96 120.1(7) . . ?
F69 C97 C98 119.9(7) . . ?
C96 C97 C98 120.0(6) . . ?
F70 C98 C93 119.9(5) . . ?
F70 C98 C97 118.2(6) . . ?
C93 C98 C97 121.8(6) . . ?
O38 C99 O39 126.6(5) . . ?
O38 C99 C100 116.1(4) . . ?
O39 C99 C100 117.2(4) . . ?
C101 C100 C105 117.9(5) . . ?
C101 C100 C99 120.7(5) . . ?
C105 C100 C99 121.2(5) . . ?
F71 C101 C100 120.0(5) . . ?
F71 C101 C102 118.3(6) . . ?
C100 C101 C102 121.7(6) . . ?
F72 C102 C103 120.7(7) . . ?
F72 C102 C101 120.3(7) . . ?
C103 C102 C101 118.9(6) . . ?
F73 C103 C104 118.7(7) . . ?
F73 C103 C102 120.2(7) . . ?
C104 C103 C102 121.1(6) . . ?
F74 C104 C103 120.6(6) . . ?
F74 C104 C105 120.0(6) . . ?
C103 C104 C105 119.3(6) . . ?
F75 C105 C104 118.6(5) . . ?
F75 C105 C100 120.4(5) . . ?
C104 C105 C100 121.0(6) . . ?
O40 C106 O41 126.7(4) . . ?
O40 C106 C107 114.9(4) . . ?
O41 C106 C107 118.3(4) . . ?
C108 C107 C112 116.2(5) . . ?
C108 C107 C106 122.2(4) . . ?
C112 C107 C106 121.1(4) . . ?
F76 C108 C107 121.0(5) . . ?
F76 C108 C109 117.0(5) . . ?
C107 C108 C109 121.9(5) . . ?
F77 C109 C110 120.3(5) . . ?
F77 C109 C108 119.9(5) . . ?
C110 C109 C108 119.7(5) . . ?
F78 C110 C111 120.8(5) . . ?
F78 C110 C109 119.4(5) . . ?
C111 C110 C109 119.8(5) . . ?
F79 C111 C110 119.9(5) . . ?
F79 C111 C112 120.1(5) . . ?
C110 C111 C112 120.0(5) . . ?
F80 C112 C111 116.7(5) . . ?
F80 C112 C107 120.9(4) . . ?
C111 C112 C107 122.4(5) . . ?
O36 C113 O37 128.6(5) . . ?
O36 C113 C114 114.9(5) . . ?
O37 C113 C114 116.6(5) . . ?
C115 C114 C119 116.9(7) . . ?
C115 C114 C113 122.7(7) . . ?
C119 C114 C113 120.4(6) . . ?
F81 C115 C116 118.2(9) . . ?
F81 C115 C114 118.8(6) . . ?
C116 C115 C114 123.0(10) . . ?
F82 C116 C115 121.1(12) . . ?
F82 C116 C117 119.5(10) . . ?
C115 C116 C117 119.4(11) . . ?
F83 C117 C118 119.6(15) . . ?
F83 C117 C116 121.8(15) . . ?
C118 C117 C116 118.6(9) . . ?
C117 C118 C119 123.7(11) . . ?
C117 C118 F84 119.7(10) . . ?
C119 C118 F84 116.5(11) . . ?
F85 C119 C118 121.0(9) . . ?
F85 C119 C114 120.5(6) . . ?
C118 C119 C114 118.4(9) . . ?
Cl1 C120 Cl2 120.8(7) . . ?
Cl1 C120 H2 107.1 . . ?
Cl2 C120 H2 107.1 . . ?
Cl1 C120 H3 107.1 . . ?
Cl2 C120 H3 107.1 . . ?
H2 C120 H3 106.8 . . ?
Cl4 C121 Cl3 109.3(6) . . ?
Cl4 C121 H4 109.8 . . ?
Cl3 C121 H4 109.8 . . ?
Cl4 C121 H5 109.8 . . ?
Cl3 C121 H5 109.8 . . ?
H4 C121 H5 108.3 . . ?
Cl6 C122 Cl5 112.3(4) . . ?
Cl6 C122 H12A 109.1 . . ?
Cl5 C122 H12A 109.1 . . ?
Cl6 C122 H12B 109.1 . . ?
Cl5 C122 H12B 109.1 . . ?
H12A C122 H12B 107.9 . . ?
Cl7 C123 Cl8 113.8(5) . . ?
Cl7 C123 H7 108.8 . . ?
Cl8 C123 H7 108.8 . . ?
Cl7 C123 H8 108.8 . . ?
Cl8 C123 H8 108.8 . . ?
H7 C123 H8 107.7 . . ?
Cl9 C124 Cl9 109.5(6) . 2_656 ?
Cl9 C124 H9 109.6 . . ?
Cl9 C124 H9 109.9 2_656 . ?
Cl10 C125 Cl11 119.1(9) . . ?
Cl10 C125 H10 107.5 . . ?
Cl11 C125 H10 107.5 . . ?
Cl10 C125 H11 107.5 . . ?
Cl11 C125 H11 107.5 . . ?
H10 C125 H11 107.0 . . ?
C127 N1 C127 112.6(10) 2_656 . ?
C127 N1 C126 111.0(6) 2_656 2_656 ?
C127 N1 C126 106.2(5) . 2_656 ?
C127 N1 C126 106.2(5) 2_656 . ?
C127 N1 C126 111.0(6) . . ?
C126 N1 C126 109.9(8) 2_656 . ?
N1 C126 H12 109.5 . . ?
N1 C126 H13 109.5 . . ?
H12 C126 H13 109.5 . . ?
N1 C126 H14 109.5 . . ?
H12 C126 H14 109.5 . . ?
H13 C126 H14 109.5 . . ?
N1 C127 H15 109.5 . . ?
N1 C127 H16 109.5 . . ?
H15 C127 H16 109.5 . . ?
N1 C127 H17 109.5 . . ?
H15 C127 H17 109.5 . . ?
H16 C127 H17 109.5 . . ?
C128 N2 C128 111.5(11) 2_556 . ?
C128 N2 C129 109.5(7) 2_556 2_556 ?
C128 N2 C129 112.3(7) . 2_556 ?
C128 N2 C129 112.3(7) 2_556 . ?
C128 N2 C129 109.5(7) . . ?
C129 N2 C129 101.4(13) 2_556 . ?
N2 C128 H18 109.5 . . ?
N2 C128 H19 109.5 . . ?
H18 C128 H19 109.5 . . ?
N2 C128 H20 109.5 . . ?
H18 C128 H20 109.5 . . ?
H19 C128 H20 109.5 . . ?
N2 C129 H21 109.5 . . ?
N2 C129 H22 109.5 . . ?
H21 C129 H22 109.5 . . ?
N2 C129 H23 109.5 . . ?
H21 C129 H23 109.5 . . ?
H22 C129 H23 109.5 . . ?

loop_
_geom_bond_atom_site_label_1
_geom_bond_atom_site_label_2
_geom_bond_distance
_geom_bond_site_symmetry_2
_geom_bond_publ_flag
Mn1 O1 1.874(3) . ?
Mn1 O5 1.882(3) . ?
Mn1 O6 1.890(3) . ?
Mn1 O2 1.907(3) . ?
Mn1 O4 1.911(3) . ?
Mn1 O14 1.924(3) . ?
Mn1 Mn4 2.7972(9) . ?
Mn1 Mn5 2.8012(10) . ?
Mn1 Mn2 2.8253(10) . ?
Mn1 Mn3 2.9486(9) . ?
Mn2 O8 1.832(3) . ?
Mn2 O7 1.856(3) . ?
Mn2 O2 1.915(3) . ?
Mn2 O26 1.927(3) . ?
Mn2 O3 1.943(3) . ?
Mn2 O1 1.967(3) . ?
Mn2 Mn7 2.7454(10) . ?
Mn2 Mn3 2.8654(10) . ?
Mn2 Mn4 2.9575(9) . ?
Mn3 O9 1.818(3) . ?
Mn3 O10 1.878(3) . ?
Mn3 O3 1.903(3) . ?
Mn3 O2 1.944(3) . ?
Mn3 O4 1.945(3) . ?
Mn3 O33 1.951(3) . ?
Mn3 Mn9 2.7645(10) . ?
Mn3 Mn4 2.8284(9) . ?
Mn4 O11 1.875(3) . ?
Mn4 O4 1.884(3) . ?
Mn4 O12 1.903(3) . ?
Mn4 O1 1.905(3) . ?
Mn4 O3 1.916(3) . ?
Mn4 O45 1.945(3) . ?
Mn4 Mn11 2.7957(9) . ?
Mn5 O5 1.880(3) . ?
Mn5 O6 1.895(3) . ?
Mn5 O19 1.919(3) . ?
Mn5 O16 1.957(3) . ?
Mn5 O18 2.204(4) . ?
Mn5 O13 2.222(3) . ?
Mn6 O6 1.899(3) . ?
Mn6 O7 1.915(3) . ?
Mn6 O24 1.992(4) . ?
Mn6 O20 2.031(4) . ?
Mn6 O22 2.069(4) . ?
Mn6 O21 2.072(4) . ?
Mn7 O8 1.856(3) . ?
Mn7 O7 1.885(3) . ?
Mn7 O28 1.947(3) . ?
Mn7 O25 1.981(3) . ?
Mn7 O23 2.199(3) . ?
Mn7 O27 2.236(4) . ?
Mn8 O9 2.080(3) . ?
Mn8 O29 2.135(3) . ?
Mn8 O8 2.153(3) . ?
Mn8 O30 2.164(3) . ?
Mn8 O48 2.179(4) . ?
Mn8 O47 2.200(4) . ?
Mn9 O9 1.842(3) . ?
Mn9 O10 1.919(3) . ?
Mn9 O31 1.947(3) . ?
Mn9 O36 1.957(3) . ?
Mn9 O32 2.193(3) . ?
Mn9 O34 2.206(3) . ?
Mn10 O10 1.860(3) . ?
Mn10 O11 1.898(3) . ?
Mn10 O40 1.947(3) . ?
Mn10 O37 2.007(3) . ?
Mn10 O38 2.150(3) . ?
Mn10 O35 2.163(3) . ?
Mn11 O11 1.883(3) . ?
Mn11 O12 1.901(3) . ?
Mn11 O42 1.953(3) . ?
Mn11 O41 1.977(3) . ?
Mn11 O39 2.164(3) . ?
Mn11 O44 2.179(3) . ?
Mn12 O5 1.868(3) . ?
Mn12 O12 1.881(3) . ?
Mn12 O43 1.948(3) . ?
Mn12 O15 1.971(3) . ?
Mn12 O17 2.207(4) . ?
Mn12 O46 2.221(4) . ?
F1 C3 1.348(6) . ?
F2 C4 1.332(6) . ?
F3 C5 1.339(6) . ?
F4 C6 1.341(6) . ?
F5 C7 1.356(6) . ?
F6 C10 1.329(7) . ?
F7 C11 1.353(9) . ?
F8 C12 1.335(8) . ?
F9 C13 1.342(9) . ?
F10 C14 1.341(7) . ?
F11 C17 1.331(6) . ?
F12 C18 1.343(7) . ?
F13 C19 1.341(7) . ?
F14 C20 1.361(7) . ?
F15 C21 1.349(7) . ?
F16 C24 1.334(6) . ?
F17 C25 1.348(6) . ?
F18 C26 1.347(6) . ?
F19 C27 1.341(6) . ?
F20 C28 1.340(6) . ?
F21 C31 1.342(6) . ?
F22 C32 1.341(6) . ?
F23 C33 1.338(7) . ?
F24 C34 1.361(7) . ?
F25 C35 1.332(6) . ?
F26 C38 1.331(6) . ?
F27 C39 1.319(6) . ?
F28 C40 1.346(6) . ?
F29 C41 1.339(7) . ?
F30 C42 1.343(6) . ?
F31 C45 1.344(6) . ?
F32 C46 1.339(6) . ?
F33 C47 1.339(6) . ?
F34 C48 1.355(6) . ?
F35 C49 1.336(6) . ?
F36 C52 1.343(6) . ?
F37 C53 1.340(7) . ?
F38 C54 1.340(6) . ?
F39 C55 1.349(7) . ?
F40 C56 1.343(6) . ?
F41 C59 1.08(4) . ?
F42 C60 1.20(4) . ?
F43 C61 1.38(3) . ?
F44 C62 1.44(3) . ?
F45 C63 1.43(3) . ?
F46 C66 1.310(7) . ?
F47 C67 1.351(8) . ?
F48 C68 1.345(6) . ?
F49 C69 1.317(7) . ?
F50 C70 1.297(7) . ?
F51 C73 1.343(6) . ?
F52 C74 1.323(7) . ?
F53 C75 1.345(6) . ?
F54 C76 1.355(7) . ?
F55 C77 1.350(7) . ?
F56 C80 1.352(6) . ?
F57 C81 1.346(7) . ?
F58 C82 1.352(7) . ?
F59 C83 1.339(7) . ?
F60 C84 1.338(7) . ?
F61 C87 1.332(7) . ?
F62 C88 1.338(8) . ?
F63 C89 1.349(8) . ?
F64 C90 1.327(10) . ?
F65 C91 1.307(8) . ?
F66 C94 1.333(6) . ?
F67 C95 1.323(7) . ?
F68 C96 1.340(7) . ?
F69 C97 1.342(7) . ?
F70 C98 1.341(7) . ?
F71 C101 1.343(7) . ?
F72 C102 1.334(7) . ?
F73 C103 1.338(7) . ?
F74 C104 1.351(7) . ?
F75 C105 1.335(6) . ?
F76 C108 1.347(6) . ?
F77 C109 1.347(6) . ?
F78 C110 1.334(6) . ?
F79 C111 1.341(6) . ?
F80 C112 1.337(6) . ?
F81 C115 1.339(9) . ?
F82 C116 1.338(12) . ?
F83 C117 1.331(9) . ?
F84 C118 1.383(11) . ?
F85 C119 1.311(9) . ?
O13 C1 1.235(6) . ?
O14 C1 1.292(6) . ?
O15 C50 1.257(6) . ?
O16 C50 1.254(6) . ?
O17 C57 1.09(2) . ?
O18 C64 1.320(7) . ?
O18 C57 1.61(2) . ?
O19 C8 1.258(6) . ?
O20 C8 1.233(6) . ?
O21 C64 1.205(7) . ?
O22 C78 1.247(6) . ?
O23 C78 1.253(6) . ?
O24 C71 1.243(6) . ?
O25 C71 1.243(6) . ?
O26 C15 1.271(6) . ?
O27 C15 1.245(6) . ?
O28 C85 1.255(6) . ?
O29 C85 1.231(6) . ?
O30 C22 1.223(6) . ?
O31 C22 1.276(6) . ?
O32 C29 1.238(6) . ?
O33 C29 1.273(5) . ?
O34 C92 1.259(5) . ?
O35 C92 1.222(6) . ?
O36 C113 1.240(6) . ?
O37 C113 1.250(6) . ?
O38 C99 1.245(6) . ?
O39 C99 1.265(6) . ?
O40 C106 1.251(5) . ?
O41 C106 1.257(5) . ?
O42 C43 1.243(5) . ?
O43 C43 1.246(5) . ?
O44 C36 1.238(6) . ?
O45 C36 1.280(6) . ?
O47 H47 0.7778 . ?
O47 H47' 0.8794 . ?
O48 H48 1.0776 . ?
O48 H48' 0.9169 . ?
C1 C2 1.500(7) . ?
C2 C7 1.379(7) . ?
C2 C3 1.382(7) . ?
C3 C4 1.379(7) . ?
C4 C5 1.376(8) . ?
C5 C6 1.367(8) . ?
C6 C7 1.375(7) . ?
C8 C9 1.502(7) . ?
C9 C14 1.364(8) . ?
C9 C10 1.383(8) . ?
C10 C11 1.359(10) . ?
C11 C12 1.301(12) . ?
C12 C13 1.370(12) . ?
C13 C14 1.397(9) . ?
C15 C16 1.498(7) . ?
C16 C21 1.377(8) . ?
C16 C17 1.379(7) . ?
C17 C18 1.380(8) . ?
C18 C19 1.378(9) . ?
C19 C20 1.352(9) . ?
C20 C21 1.370(8) . ?
C22 C23 1.502(7) . ?
C23 C28 1.374(7) . ?
C23 C24 1.377(7) . ?
C24 C25 1.375(8) . ?
C25 C26 1.356(8) . ?
C26 C27 1.392(8) . ?
C27 C28 1.360(7) . ?
C29 C30 1.511(7) . ?
C30 C35 1.383(7) . ?
C30 C31 1.389(7) . ?
C31 C32 1.368(8) . ?
C32 C33 1.363(9) . ?
C33 C34 1.363(9) . ?
C34 C35 1.391(8) . ?
C36 C37 1.509(7) . ?
C37 C42 1.365(7) . ?
C37 C38 1.402(7) . ?
C38 C39 1.372(7) . ?
C39 C40 1.347(9) . ?
C40 C41 1.374(9) . ?
C41 C42 1.402(8) . ?
C43 C44 1.511(6) . ?
C44 C49 1.376(7) . ?
C44 C45 1.376(7) . ?
C45 C46 1.365(7) . ?
C46 C47 1.373(8) . ?
C47 C48 1.354(8) . ?
C48 C49 1.382(7) . ?
C50 C51 1.499(7) . ?
C51 C56 1.364(7) . ?
C51 C52 1.397(7) . ?
C52 C53 1.366(7) . ?
C53 C54 1.370(9) . ?
C54 C55 1.365(9) . ?
C55 C56 1.385(8) . ?
C57 C58 1.57(3) . ?
C58 C59 1.3900 . ?
C58 C63 1.3900 . ?
C59 C60 1.3900 . ?
C60 C61 1.3900 . ?
C61 C62 1.3900 . ?
C62 C63 1.3900 . ?
C64 C65 1.515(8) . ?
C65 C66 1.3900 . ?
C65 C70 1.3900 . ?
C66 C67 1.3900 . ?
C67 C68 1.3900 . ?
C68 C69 1.3900 . ?
C69 C70 1.3900 . ?
C71 C72 1.524(7) . ?
C72 C73 1.356(8) . ?
C72 C77 1.381(8) . ?
C73 C74 1.382(8) . ?
C74 C75 1.329(9) . ?
C75 C76 1.336(9) . ?
C76 C77 1.391(8) . ?
C78 C79 1.512(7) . ?
C79 C80 1.372(7) . ?
C79 C84 1.387(7) . ?
C80 C81 1.375(8) . ?
C81 C82 1.373(9) . ?
C82 C83 1.349(9) . ?
C83 C84 1.372(8) . ?
C85 C86 1.504(7) . ?
C86 C87 1.379(8) . ?
C86 C91 1.406(9) . ?
C87 C88 1.405(9) . ?
C88 C89 1.366(11) . ?
C89 C90 1.331(11) . ?
C90 C91 1.358(10) . ?
C92 C93 1.523(7) . ?
C93 C98 1.372(7) . ?
C93 C94 1.385(7) . ?
C94 C95 1.380(9) . ?
C95 C96 1.348(10) . ?
C96 C97 1.359(10) . ?
C97 C98 1.383(8) . ?
C99 C100 1.508(7) . ?
C100 C101 1.363(7) . ?
C100 C105 1.387(7) . ?
C101 C102 1.385(9) . ?
C102 C103 1.362(10) . ?
C103 C104 1.356(9) . ?
C104 C105 1.383(8) . ?
C106 C107 1.495(6) . ?
C107 C108 1.371(7) . ?
C107 C112 1.383(7) . ?
C108 C109 1.391(7) . ?
C109 C110 1.360(8) . ?
C110 C111 1.355(8) . ?
C111 C112 1.371(7) . ?
C113 C114 1.517(7) . ?
C114 C115 1.376(9) . ?
C114 C119 1.398(10) . ?
C115 C116 1.361(11) . ?
C116 C117 1.371(18) . ?
C117 C118 1.330(16) . ?
C118 C119 1.378(10) . ?
C120 Cl1 1.511(13) . ?
C120 Cl2 1.809(11) . ?
C120 H2 0.9900 . ?
C120 H3 0.9900 . ?
C121 Cl4 1.627(11) . ?
C121 Cl3 1.816(12) . ?
C121 H4 0.9900 . ?
C121 H5 0.9900 . ?
C122 Cl6 1.732(7) . ?
C122 Cl5 1.771(7) . ?
C122 H12A 0.9900 . ?
C122 H12B 0.9900 . ?
C123 Cl7 1.655(10) . ?
C123 Cl8 1.753(8) . ?
C123 H7 0.9900 . ?
C123 H8 0.9900 . ?
C124 Cl9 1.785(7) . ?
C124 Cl9 1.785(7) 2_656 ?
C124 H9 0.9600 . ?
C125 Cl10 1.631(13) . ?
C125 Cl11 1.758(14) . ?
C125 H10 0.9900 . ?
C125 H11 0.9900 . ?
N1 C127 1.446(9) 2_656 ?
N1 C127 1.446(9) . ?
N1 C126 1.500(8) 2_656 ?
N1 C126 1.500(8) . ?
C126 H12 0.9800 . ?
C126 H13 0.9800 . ?
C126 H14 0.9800 . ?
C127 H15 0.9800 . ?
C127 H16 0.9800 . ?
C127 H17 0.9800 . ?
N2 C128 1.435(9) 2_556 ?
N2 C128 1.436(9) . ?
N2 C129 1.487(10) 2_556 ?
N2 C129 1.487(10) . ?
C128 H18 0.9800 . ?
C128 H19 0.9800 . ?
C128 H20 0.9800 . ?
C129 H21 0.9800 . ?
C129 H22 0.9800 . ?
C129 H23 0.9800 . ?
